data_7150444
loop_
_publ_author_name
'Convertino, Vito'
'Manini, Peter'
'Schweizer, W. Bernd'
'Diederich, Fran\,cois'

_publ_section_title
;
 First asymmetric synthesis of a differentially silyl-protected
 tris(alkynyl)methyl methyl ether.
;
_journal_issue 7
_journal_name_full 'Organic &amp; biomolecular chemistry'
_journal_page_first 1206
_journal_page_last 1208
_journal_paper_doi 10.1039/b601380e
_journal_volume 4
_journal_year 2006
_chemical_compound_source 'Diederich Group'
_chemical_formula_moiety 'C24 H38 N2 O3 S Si2 '
_chemical_formula_sum 'C24 H38 N2 O3 S Si2'
_chemical_formula_weight 490.815
_chemical_name_systematic
;
?
;
_space_group_IT_number 1
_symmetry_cell_setting triclinic
_symmetry_space_group_name_Hall 'P 1'
_symmetry_space_group_name_H-M 'P 1'
_atom_sites_solution_primary direct
_atom_sites_solution_secondary difmap
_cell_angle_alpha 83.0511(6)
_cell_angle_beta 88.3274(5)
_cell_angle_gamma 82.8675(9)
_cell_formula_units_Z 6
_cell_length_a 11.2537(2)
_cell_length_b 13.9426(2)
_cell_length_c 28.9064(5)
_cell_measurement_reflns_used 11736
_cell_measurement_temperature 172
_cell_measurement_theta_max 25.028
_cell_measurement_theta_min 0.998
_cell_volume 4466.96(13)
_computing_cell_refinement 'HKL Scalepack (Otwinowski & Minor 1997)'
_computing_data_collection KappaCCD
_computing_data_reduction 'Denzo and Scalepak (Otwinowski & Minor, 1997)'
_computing_structure_refinement 'SHELXL-97 (Sheldrick, 1997)'
_computing_structure_solution 'SIR97(Cascarano al.,Acta Cryst.,1996,A52,C-79)'
_diffrn_measured_fraction_theta_full 0.923
_diffrn_measured_fraction_theta_max 0.923
_diffrn_measurement_device KappaCCD
_diffrn_measurement_method CCD
_diffrn_orient_matrix_type X=UH
_diffrn_orient_matrix_UB_11 -0.07346
_diffrn_orient_matrix_UB_12 -0.00119
_diffrn_orient_matrix_UB_13 -0.05122
_diffrn_orient_matrix_UB_21 -0.03245
_diffrn_orient_matrix_UB_22 -0.01861
_diffrn_orient_matrix_UB_23 0.06244
_diffrn_orient_matrix_UB_31 -0.00276
_diffrn_orient_matrix_UB_32 0.03451
_diffrn_orient_matrix_UB_33 0.00404
_diffrn_radiation_source 'fine-focus sealed tube'
_diffrn_radiation_type ' MoK\a'
_diffrn_radiation_wavelength_id all
_diffrn_reflns_limit_h_max 13
_diffrn_reflns_limit_h_min -13
_diffrn_reflns_limit_k_max 16
_diffrn_reflns_limit_k_min -16
_diffrn_reflns_limit_l_max 34
_diffrn_reflns_limit_l_min -34
_diffrn_reflns_number 24791
_diffrn_reflns_theta_full 24.94
_diffrn_reflns_theta_max 24.94
_diffrn_reflns_theta_min 1.48
_exptl_absorpt_coefficient_mu 0.213
_exptl_absorpt_correction_type none
_exptl_crystal_colour Colourless
_exptl_crystal_density_diffrn 1.095
_exptl_crystal_density_method 'not measured'
_exptl_crystal_description plate
_exptl_crystal_size_max .6
_exptl_crystal_size_mid .4
_exptl_crystal_size_min .1
_refine_diff_density_max 1.571
_refine_diff_density_min -0.622
_refine_diff_density_rms 0.102
_refine_ls_abs_structure_details 'Flack H D (1983), Acta Cryst. A39, 876-881'
_refine_ls_abs_structure_Flack 0.02(6)
_refine_ls_extinction_method none
_refine_ls_goodness_of_fit_ref 1.625
_refine_ls_hydrogen_treatment noref
_refine_ls_matrix_type fullcycle
_refine_ls_number_parameters 1727
_refine_ls_number_reflns 24791
_refine_ls_number_restraints 3
_refine_ls_restrained_S_all 1.625
_refine_ls_R_factor_all 0.0827
_refine_ls_R_factor_gt 0.0724
_refine_ls_shift/su_max 0.348
_refine_ls_shift/su_mean 0.026
_refine_ls_structure_factor_coef Fsqd
_refine_ls_weighting_details 'calc w=1/[\s^2^(Fo^2^)+ (0.1000P)^2^+0.0000P] where P=(Fo^2^+2Fc^2^)/3'
_refine_ls_weighting_scheme calc
_refine_ls_wR_factor_gt 0.1961
_refine_ls_wR_factor_ref 0.2102
_reflns_number_gt 22370
_reflns_number_total 24791
_reflns_threshold_expression >2sigma(I)
_cod_data_source_file b601380e.txt
_cod_data_source_block compound_1
_cod_depositor_comments
;
The following automatic conversions were performed:
'_symmetry_cell_setting' value 'Triclinic' changed to 'triclinic'
according to '/home/saulius/struct/CIF-dictionaries/cif_core.dic'
dictionary named 'cif_core.dic' version 2.4.1 from 2010-06-29.

Automatic conversion script
Id: cif_fix_enum 1527 2010-12-29 10:47:43Z saulius 
;
_cod_original_sg_symbol_H-M 'P 1 '
_cod_original_formula_sum 'C24 H38 N2 O3 S Si2 '
_cod_database_code 7150444

loop_
_symmetry_equiv_pos_as_xyz
+X,+Y,+Z

loop_
_atom_site_label
_atom_site_type_symbol
_atom_site_fract_x
_atom_site_fract_y
_atom_site_fract_z
_atom_site_U_iso_or_equiv
_atom_site_adp_type
_atom_site_occupancy
_atom_site_symmetry_multiplicity
_atom_site_calc_flag
_atom_site_refinement_flags
_atom_site_disorder_assembly
_atom_site_disorder_group
S1 S -1.14610(10) -0.41216(8) 1.15981(4) 0.0387(2) Uani 1 1 d . . .
S33 S -1.18728(10) -0.20229(8) 0.79978(4) 0.0350(2) Uani 1 1 d . . .
S65 S -0.84999(10) -0.07612(8) 0.83130(4) 0.0372(2) Uani 1 1 d . . .
S97 S -0.78399(10) 0.15887(8) 0.45107(4) 0.0390(3) Uani 1 1 d . . .
S129 S -0.43212(10) -0.73358(9) 0.48537(5) 0.0435(3) Uani 1 1 d . . .
S161 S -0.49460(10) -0.52250(9) 0.12977(4) 0.0401(3) Uani 1 1 d . . .
Si2 Si -1.3866(3) 0.15993(14) 1.06487(10) 0.1284(12) Uani 1 1 d . . .
Si3 Si -0.79671(12) -0.15147(12) 1.05545(6) 0.0513(3) Uani 1 1 d . . .
Si34 Si -1.49646(16) -0.49150(15) 0.91740(8) 0.0750(5) Uani 1 1 d . . .
Si35 Si -0.94628(17) -0.77062(10) 0.88922(6) 0.0623(4) Uani 1 1 d . C .
Si66 Si -1.08351(15) 0.48462(10) 0.74239(6) 0.0541(4) Uani 1 1 d . . .
Si67 Si -0.50555(13) 0.19110(12) 0.70674(6) 0.0540(4) Uani 1 1 d . . .
Si98 Si -1.14584(12) -0.08915(11) 0.57568(6) 0.0547(4) Uani 1 1 d . . .
Si99 Si -0.58423(16) -0.41959(12) 0.56853(7) 0.0665(5) Uani 1 1 d . . .
Si30 Si -0.6569(2) -0.15638(13) 0.39201(8) 0.0768(5) Uani 1 1 d . . .
Si31 Si -0.09636(16) -0.43607(14) 0.42168(9) 0.0816(6) Uani 1 1 d . . .
Si62 Si -0.84360(14) -0.79299(14) 0.22659(8) 0.0750(5) Uani 1 1 d . . .
Si63 Si -0.29752(16) -1.09720(10) 0.22686(6) 0.0570(4) Uani 1 1 d . . .
O4 O -1.0733(3) -0.3597(2) 1.18475(12) 0.0499(8) Uani 1 1 d . . .
O5 O -1.2207(3) -0.4789(2) 1.18523(12) 0.0456(8) Uani 1 1 d . . .
O6 O -1.2150(3) -0.1534(2) 0.99042(11) 0.0420(7) Uani 1 1 d . . .
O36 O -1.2481(3) -0.2672(2) 0.77672(12) 0.0439(7) Uani 1 1 d . . .
O37 O -1.1240(3) -0.1314(2) 0.77250(11) 0.0436(7) Uani 1 1 d . . .
O38 O -1.0649(3) -0.4645(2) 0.97138(12) 0.0518(8) Uani 1 1 d . . .
O68 O -0.9288(3) -0.1358(2) 0.85828(11) 0.0423(7) Uani 1 1 d . . .
O69 O -0.7861(3) -0.0143(2) 0.85398(12) 0.0485(8) Uani 1 1 d . . .
O70 O -0.9385(3) 0.1954(2) 0.65466(11) 0.0432(7) Uani 1 1 d . . .
O100 O -0.8576(3) 0.1082(2) 0.42593(13) 0.0504(8) Uani 1 1 d . . .
O101 O -0.7072(3) 0.2230(2) 0.42605(12) 0.0446(7) Uani 1 1 d . . .
O102 O -0.7152(3) -0.0803(2) 0.62390(11) 0.0435(7) Uani 1 1 d . . .
O132 O -0.5059(3) -0.8025(3) 0.50908(14) 0.0549(9) Uani 1 1 d . . .
O133 O -0.3697(3) -0.6755(2) 0.51117(12) 0.0486(8) Uani 1 1 d . . .
O134 O -0.4708(7) -0.4555(3) 0.31673(17) 0.111(2) Uani 1 1 d . . .
O164 O -0.5649(3) -0.5745(2) 0.10340(12) 0.0496(8) Uani 1 1 d . . .
O165 O -0.4241(3) -0.4523(2) 0.10536(12) 0.0479(8) Uani 1 1 d . . .
O166 O -0.4353(3) -0.7688(2) 0.29911(11) 0.0463(8) Uani 1 1 d . . .
N7 N -1.1892(3) -0.2636(3) 1.09918(13) 0.0374(8) Uani 1 1 d . . .
N8 N -1.2440(3) -0.3330(3) 1.12910(14) 0.0390(8) Uani 1 1 d . . .
N39 N -1.1281(3) -0.3423(2) 0.86315(13) 0.0351(8) Uani 1 1 d . . .
N40 N -1.0839(3) -0.2686(2) 0.83229(13) 0.0357(8) Uani 1 1 d . . .
N71 N -0.8878(3) 0.0613(3) 0.76323(14) 0.0362(8) Uani 1 1 d . . .
N72 N -0.9400(3) -0.0083(2) 0.79353(13) 0.0367(8) Uani 1 1 d . . .
N103 N -0.7464(3) 0.0146(3) 0.51419(13) 0.0370(8) Uani 1 1 d . . .
N104 N -0.6881(3) 0.0776(3) 0.48218(14) 0.0416(9) Uani 1 1 d . . .
N135 N -0.4732(4) -0.5850(3) 0.42518(15) 0.0459(9) Uani 1 1 d . . .
N136 N -0.5274(3) -0.6594(3) 0.45113(15) 0.0459(10) Uani 1 1 d . . .
N167 N -0.4510(3) -0.6689(3) 0.18979(13) 0.0348(8) Uani 1 1 d . . .
N168 N -0.3947(3) -0.6009(3) 0.15949(14) 0.0381(8) Uani 1 1 d . . .
C9 C -1.1959(4) -0.1329(3) 1.03636(16) 0.0362(10) Uani 1 1 d . A .
C10 C -1.2551(4) -0.2122(3) 1.06875(16) 0.0369(10) Uani 1 1 d . . .
C11 C -1.3849(4) -0.2189(4) 1.0593(2) 0.0522(13) Uani 1 1 d . . .
C12 C -1.0671(4) -0.1384(3) 1.04557(17) 0.0419(11) Uani 1 1 d . . .
C13 C -0.9599(4) -0.1420(4) 1.04946(17) 0.0461(11) Uani 1 1 d . . .
C14 C -0.7500(6) -0.0265(5) 1.0468(2) 0.0708(17) Uani 1 1 d . . .
C15 C -0.8032(8) 0.0420(6) 1.0801(3) 0.102(3) Uani 1 1 d . . .
C16 C -0.7556(5) -0.2152(4) 1.1143(2) 0.0643(15) Uani 1 1 d . . .
C17 C -0.8399(6) -0.1848(6) 1.1540(2) 0.086(2) Uani 1 1 d . . .
C18 C -0.7244(5) -0.2234(6) 1.0096(2) 0.0791(19) Uani 1 1 d . . .
C19 C -0.7701(7) -0.1950(7) 0.9599(3) 0.097(2) Uani 1 1 d . . .
C20 C -1.1693(5) -0.0890(4) 0.95468(18) 0.0562(13) Uani 1 1 d . . .
C21 C -1.2566(4) -0.0366(4) 1.04486(18) 0.0455(11) Uani 1 1 d . . .
C22 C -1.3099(6) 0.0397(4) 1.0526(2) 0.0648(16) Uani 1 1 d . A .
C23 C -1.2391(17) 0.1974(14) 1.1077(7) 0.112(6) Uiso 0.50 1 d P A 1
C23B C -1.3101(14) 0.2504(11) 1.0508(6) 0.096(5) Uiso 0.50 1 d P A 2
C24 C -1.5011(17) 0.1998(10) 1.0141(6) 0.225(9) Uani 1 1 d . A .
C25 C -1.4840(7) 0.1480(5) 1.1146(3) 0.088(2) Uani 1 1 d . A .
C26 C -1.0559(4) -0.4744(3) 1.11938(15) 0.0354(10) Uani 1 1 d . . .
C27 C -0.9418(4) -0.4480(4) 1.10844(19) 0.0471(12) Uani 1 1 d . . .
C28 C -0.8711(4) -0.4993(5) 1.0777(2) 0.0594(14) Uani 1 1 d . . .
C29 C -0.9093(4) -0.5734(4) 1.05735(18) 0.0524(13) Uani 1 1 d . . .
C30 C -1.0240(5) -0.5972(4) 1.0685(2) 0.0520(12) Uani 1 1 d . . .
C31 C -1.0970(4) -0.5484(3) 1.09950(18) 0.0458(11) Uani 1 1 d . . .
C32 C -0.8300(6) -0.6299(5) 1.0252(2) 0.0746(17) Uani 1 1 d . . .
C41 C -1.1014(4) -0.4732(3) 0.92530(16) 0.0377(10) Uani 1 1 d . . .
C42 C -1.0523(4) -0.3924(3) 0.89129(17) 0.0383(10) Uani 1 1 d . . .
C43 C -0.9210(4) -0.3825(4) 0.8930(2) 0.0568(14) Uani 1 1 d . . .
C44 C -1.0419(4) -0.5701(4) 0.91396(18) 0.0457(11) Uani 1 1 d . . .
C45 C -0.9986(5) -0.6481(3) 0.90486(19) 0.0486(12) Uani 1 1 d . . .
C46 C -1.0614(10) -0.7982(5) 0.8497(3) 0.098(3) Uani 1 1 d . . .
C47 C -1.1872(11) -0.7844(6) 0.8668(5) 0.132(4) Uani 1 1 d . . .
C48 C -0.9238(7) -0.8552(5) 0.9429(3) 0.084(2) Uani 1 1 d . . .
C49 C -1.0267(8) -0.8486(6) 0.9798(3) 0.097(2) Uani 1 1 d . . .
C50 C -0.8008(10) -0.7664(5) 0.8553(4) 0.144(5) Uani 1 1 d . . .
C51A C -0.718(2) -0.7275(19) 0.8705(9) 0.081(6) Uiso 0.30 1 d P C 1
C51B C -0.7712(14) -0.6866(11) 0.8283(6) 0.128(5) Uiso 0.70 1 d P C 2
C52 C -1.1192(6) -0.3773(4) 0.9890(2) 0.0702(17) Uani 1 1 d . . .
C53 C -1.2312(5) -0.4724(3) 0.92190(18) 0.0455(11) Uani 1 1 d . . .
C54 C -1.3374(5) -0.4771(4) 0.9205(2) 0.0592(14) Uani 1 1 d . . .
C55 C -1.5019(11) -0.6206(8) 0.9082(6) 0.169(6) Uani 1 1 d . . .
C56 C -1.5633(6) -0.4050(8) 0.8704(4) 0.129(4) Uani 1 1 d . . .
C57 C -1.5681(9) -0.4665(11) 0.9750(4) 0.155(5) Uani 1 1 d . . .
C58 C -1.2919(4) -0.1412(3) 0.83674(15) 0.0358(10) Uani 1 1 d . . .
C59 C -1.3611(4) -0.1941(4) 0.86871(19) 0.0503(12) Uani 1 1 d . . .
C60 C -1.4406(5) -0.1451(4) 0.8973(2) 0.0581(14) Uani 1 1 d . . .
C61 C -1.4518(4) -0.0434(4) 0.8952(2) 0.0546(13) Uani 1 1 d . . .
C62 C -1.3822(5) 0.0057(4) 0.8630(2) 0.0565(14) Uani 1 1 d . . .
C63 C -1.3011(4) -0.0396(4) 0.83441(19) 0.0486(12) Uani 1 1 d . . .
C64 C -1.5388(6) 0.0087(6) 0.9276(3) 0.082(2) Uani 1 1 d . . .
C73 C -0.9070(4) 0.1961(3) 0.70225(17) 0.0386(10) Uani 1 1 d . . .
C74 C -0.9565(4) 0.1127(3) 0.73380(16) 0.0350(10) Uani 1 1 d . . .
C75 C -1.0885(4) 0.1047(4) 0.7284(2) 0.0497(12) Uani 1 1 d . . .
C76 C -0.9661(4) 0.2886(3) 0.71501(16) 0.0399(10) Uani 1 1 d . . .
C77 C -1.0159(5) 0.3646(4) 0.72665(19) 0.0501(12) Uani 1 1 d . . .
C78 C -0.9566(7) 0.5436(7) 0.7625(5) 0.148(5) Uani 1 1 d . . .
C79 C -1.1548(11) 0.5538(6) 0.6896(3) 0.132(4) Uani 1 1 d . . .
C80 C -1.1967(5) 0.4672(4) 0.7881(2) 0.0647(15) Uani 1 1 d . . .
C81 C -0.7738(4) 0.1914(4) 0.70696(18) 0.0444(11) Uani 1 1 d . . .
C82 C -0.6689(5) 0.1930(4) 0.70841(18) 0.0493(12) Uani 1 1 d . . .
C83 C -0.4682(6) 0.2523(5) 0.6471(3) 0.0781(19) Uani 1 1 d . . .
C84 C -0.3402(7) 0.2655(7) 0.6395(3) 0.101(3) Uani 1 1 d . . .
C85 C -0.4376(5) 0.0615(5) 0.7152(2) 0.0669(16) Uani 1 1 d . . .
C86 C -0.4709(7) 0.0001(5) 0.6788(3) 0.088(2) Uani 1 1 d . . .
C87 C -0.4619(6) 0.2579(6) 0.7546(3) 0.080(2) Uani 1 1 d . . .
C88 C -0.5087(9) 0.3635(6) 0.7502(4) 0.109(3) Uani 1 1 d . . .
C89 C -0.8813(6) 0.1121(4) 0.6346(2) 0.0613(15) Uani 1 1 d . . .
C90 C -0.7472(4) -0.1504(3) 0.80009(16) 0.0369(10) Uani 1 1 d . . .
C91 C -0.6322(4) -0.1287(3) 0.79382(17) 0.0437(11) Uani 1 1 d . . .
C92 C -0.5506(4) -0.1886(4) 0.76934(19) 0.0482(12) Uani 1 1 d . . .
C93 C -0.5839(4) -0.2721(4) 0.75324(18) 0.0491(12) Uani 1 1 d . . .
C94 C -0.7021(4) -0.2914(3) 0.76047(18) 0.0441(11) Uani 1 1 d . . .
C95 C -0.7820(4) -0.2319(3) 0.78352(17) 0.0409(10) Uani 1 1 d . . .
C96 C -0.4956(5) -0.3366(5) 0.7259(3) 0.0719(17) Uani 1 1 d . . .
C105 C -0.7437(4) -0.1073(3) 0.57986(16) 0.0365(10) Uani 1 1 d . . .
C106 C -0.6806(4) -0.0386(3) 0.54477(17) 0.0397(10) Uani 1 1 d . . .
C107 C -0.5489(5) -0.0388(4) 0.5496(2) 0.0585(14) Uani 1 1 d . . .
C108 C -0.8738(4) -0.0996(3) 0.57355(16) 0.0405(10) Uani 1 1 d . . .
C109 C -0.9806(4) -0.0954(3) 0.57406(18) 0.0444(11) Uani 1 1 d . . .
C110 C -1.1883(7) -0.1622(6) 0.6296(3) 0.096(2) Uani 1 1 d . . .
C111 C -1.2083(5) 0.0391(5) 0.5724(3) 0.080(2) Uani 1 1 d . . .
C112 C -1.1938(7) -0.1414(6) 0.5244(3) 0.096(2) Uani 1 1 d . . .
C113 C -0.7598(5) -0.1371(4) 0.6631(2) 0.0599(14) Uani 1 1 d . . .
C114 C -0.6908(4) -0.2093(3) 0.57534(18) 0.0461(11) Uani 1 1 d . . .
C115 C -0.6476(5) -0.2925(4) 0.5733(2) 0.0535(13) Uani 1 1 d . . .
C116 C -0.5665(13) -0.4310(10) 0.5055(5) 0.191(8) Uani 1 1 d . . .
C117 C -0.6886(9) -0.4376(7) 0.4852(4) 0.121(3) Uani 1 1 d . . .
C118 C -0.6862(11) -0.4999(7) 0.5997(5) 0.132(4) Uani 1 1 d . . .
C119 C -0.7251(14) -0.4863(9) 0.6462(6) 0.168(5) Uani 1 1 d . . .
C120 C -0.4389(7) -0.4409(5) 0.5985(3) 0.092(2) Uani 1 1 d . . .
C121 C -0.3546(8) -0.3641(8) 0.5844(5) 0.142(4) Uani 1 1 d . . .
C122 C -0.8722(4) 0.2225(3) 0.49101(16) 0.0375(10) Uani 1 1 d . . .
C123 C -0.9946(4) 0.2144(4) 0.4962(2) 0.0499(12) Uani 1 1 d . . .
C124 C -1.0615(4) 0.2668(4) 0.5279(2) 0.0562(14) Uani 1 1 d . . .
C125 C -1.0101(5) 0.3255(4) 0.5547(2) 0.0550(13) Uani 1 1 d . . .
C126 C -0.8886(5) 0.3287(4) 0.5506(2) 0.0551(13) Uani 1 1 d . . .
C127 C -0.8167(4) 0.2791(4) 0.5197(2) 0.0529(13) Uani 1 1 d . . .
C128 C -1.0842(6) 0.3821(5) 0.5901(2) 0.0780(19) Uani 1 1 d . . .
C137 C -0.4694(6) -0.4512(4) 0.3651(2) 0.0606(15) Uani 1 1 d . . .
C138 C -0.5309(6) -0.5352(4) 0.3918(2) 0.0637(16) Uani 1 1 d . . .
C139 C -0.6482(8) -0.5511(5) 0.3733(4) 0.116(4) Uani 1 1 d . . .
C140 C -0.5389(6) -0.3574(4) 0.3724(2) 0.0603(15) Uani 1 1 d . . .
C141 C -0.5905(6) -0.2792(4) 0.3785(2) 0.0657(16) Uani 1 1 d . . .
C142 C -0.5310(9) -0.1031(7) 0.4141(5) 0.151(5) Uani 1 1 d . . .
C143 C -0.7769(6) -0.1654(6) 0.4384(4) 0.097(3) Uani 1 1 d . . .
C144 C -0.7236(15) -0.0915(8) 0.3397(5) 0.187(7) Uani 1 1 d . . .
C145 C -0.3989(15) -0.5363(6) 0.3009(3) 0.178(7) Uani 1 1 d . . .
C146 C -0.3464(6) -0.4515(4) 0.3823(2) 0.0584(15) Uani 1 1 d . . .
C147 C -0.2467(7) -0.4479(5) 0.3966(3) 0.080(2) Uani 1 1 d . . .
C148 C -0.0399(7) -0.3271(5) 0.3861(4) 0.099(3) Uani 1 1 d . . .
C149 C -0.1143(11) -0.2342(6) 0.3943(4) 0.129(4) Uani 1 1 d . . .
C150 C 0.0044(7) -0.5488(7) 0.4169(4) 0.113(3) Uani 1 1 d . . .
C151 C 0.0275(8) -0.5742(7) 0.3687(4) 0.116(3) Uani 1 1 d . . .
C152 C -0.1261(7) -0.4172(8) 0.4839(3) 0.109(3) Uani 1 1 d . . .
C153 C -0.0149(11) -0.3987(8) 0.5083(5) 0.152(5) Uani 1 1 d . . .
C154 C -0.3316(4) -0.7951(4) 0.44845(18) 0.0464(12) Uani 1 1 d . . .
C155 C -0.2495(4) -0.7435(4) 0.4206(2) 0.0505(12) Uani 1 1 d . . .
C156 C -0.1755(5) -0.7905(4) 0.3897(2) 0.0630(15) Uani 1 1 d . . .
C157 C -0.1756(5) -0.8899(4) 0.3876(2) 0.0639(15) Uani 1 1 d . . .
C158 C -0.2532(5) -0.9398(4) 0.4162(2) 0.0624(15) Uani 1 1 d . . .
C159 C -0.3337(5) -0.8924(4) 0.4454(2) 0.0536(13) Uani 1 1 d . . .
C160 C -0.0907(7) -0.9416(6) 0.3530(3) 0.095(2) Uani 1 1 d . . .
C169 C -0.4516(4) -0.7945(3) 0.25335(17) 0.0390(10) Uani 1 1 d . . .
C170 C -0.3870(4) -0.7205(3) 0.22189(16) 0.0377(10) Uani 1 1 d . . .
C171 C -0.2571(4) -0.7188(4) 0.2297(2) 0.0574(14) Uani 1 1 d . . .
C172 C -0.5789(4) -0.7889(3) 0.24230(16) 0.0402(10) Uani 1 1 d . . .
C173 C -0.6868(5) -0.7891(4) 0.23587(19) 0.0512(12) Uani 1 1 d . . .
C174 C -0.8772(9) -0.9177(8) 0.2350(4) 0.128(4) Uani 1 1 d . . .
C175 C -0.9259(8) -0.7269(12) 0.2694(9) 0.252(11) Uani 1 1 d . . .
C176 C -0.8894(12) -0.7303(14) 0.1727(7) 0.324(16) Uani 1 1 d . . .
C177 C -0.4927(6) -0.8283(5) 0.33560(19) 0.0652(15) Uani 1 1 d . . .
C178 C -0.3934(4) -0.8934(3) 0.24842(18) 0.0405(10) Uani 1 1 d . . .
C179 C -0.3488(5) -0.9749(4) 0.24206(19) 0.0490(12) Uani 1 1 d . . .
C180 C -0.4058(8) -1.1180(6) 0.1814(4) 0.105(3) Uani 1 1 d . . .
C181 C -0.5346(9) -1.0926(7) 0.1923(5) 0.133(4) Uani 1 1 d . . .
C182 C -0.3145(11) -1.1842(6) 0.2797(3) 0.123(4) Uani 1 1 d . . .
C183 C -0.2717(15) -1.2873(6) 0.2755(4) 0.179(6) Uani 1 1 d . . .
C184 C -0.1429(9) -1.1007(6) 0.2059(4) 0.102(3) Uani 1 1 d . . .
C185 C -0.1272(11) -1.0159(17) 0.1679(8) 0.251(13) Uani 1 1 d . . .
C186 C -0.5881(4) -0.4683(3) 0.17123(17) 0.0421(11) Uani 1 1 d . . .
C187 C -0.6966(5) -0.5019(4) 0.1840(2) 0.0577(14) Uani 1 1 d . . .
C188 C -0.7665(5) -0.4592(5) 0.2186(3) 0.0737(18) Uani 1 1 d . . .
C189 C -0.7306(5) -0.3879(5) 0.2404(2) 0.0661(16) Uani 1 1 d . . .
C190 C -0.6187(6) -0.3563(4) 0.2280(2) 0.0666(16) Uani 1 1 d . . .
C191 C -0.5490(5) -0.3941(4) 0.1939(2) 0.0612(14) Uani 1 1 d . . .
C192 C -0.8069(4) -0.3405(4) 0.27698(18) 0.093(2) Uani 1 1 d . . .
H40 H -1.0097 -0.2593 0.8307 0.120 Uiso 1 1 calc R . .
H14A H -0.6634 -0.0324 1.0489 0.123 Uiso 1 1 calc R . .
H14B H -0.7708 0.0024 1.0154 0.120 Uiso 1 1 calc R . .
H18A H -0.6392 -0.2183 1.0093 0.120 Uiso 1 1 calc R . .
H18B H -0.7343 -0.2913 1.0186 0.120 Uiso 1 1 calc R . .
H23A H -1.1721 0.2112 1.0877 0.120 Uiso 0.50 1 calc PR A 1
H23B H -1.2147 0.1435 1.1307 0.120 Uiso 0.50 1 calc PR A 1
H23C H -1.2674 0.2536 1.1229 0.120 Uiso 0.50 1 calc PR A 1
H23D H -1.2634 0.2397 1.0231 0.120 Uiso 0.50 1 calc PR A 2
H23E H -1.2579 0.2554 1.0758 0.120 Uiso 0.50 1 calc PR A 2
H23F H -1.3638 0.3095 1.0450 0.120 Uiso 0.50 1 calc PR A 2
H50A H -0.7693 -0.8329 0.8514 0.120 Uiso 1 1 calc R B 1
H50B H -0.8198 -0.7332 0.8245 0.120 Uiso 1 1 calc R B 1
H51A H -0.6594 -0.7169 0.8463 0.120 Uiso 0.30 1 calc PR C 1
H51B H -0.6814 -0.7694 0.8963 0.120 Uiso 0.30 1 calc PR C 1
H51C H -0.7500 -0.6662 0.8806 0.120 Uiso 0.30 1 calc PR C 1
H51D H -0.6946 -0.7017 0.8137 0.120 Uiso 0.70 1 calc PR C 2
H51E H -0.7674 -0.6351 0.8473 0.120 Uiso 0.70 1 calc PR C 2
H51F H -0.8307 -0.6663 0.8048 0.120 Uiso 0.70 1 calc PR C 2
H152A H -0.1874 -0.3622 0.4854 0.120 Uiso 1 1 calc R . .
H152B H -0.1567 -0.4743 0.5001 0.120 Uiso 1 1 calc R . .
H192A H -0.7657 -0.2919 0.2884 0.120 Uiso 1 1 calc R . .
H192B H -0.8221 -0.3888 0.3023 0.120 Uiso 1 1 calc R . .
H192C H -0.8815 -0.3104 0.2636 0.120 Uiso 1 1 calc R . .
H11A H -1.4089 -0.1689 1.0343 0.121 Uiso 1 1 d R . .
H11B H -1.4301 -0.2051 1.0871 0.121 Uiso 1 1 d R . .
H11C H -1.3918 -0.2805 1.0517 0.121 Uiso 1 1 d R . .
H15A H -0.7714 0.1042 1.0723 0.123 Uiso 1 1 d R . .
H15B H -0.7782 0.0166 1.1113 0.124 Uiso 1 1 d R . .
H15C H -0.8866 0.0509 1.0780 0.122 Uiso 1 1 d R . .
H16A H -0.7531 -0.2839 1.1146 0.121 Uiso 1 1 d R . .
H16B H -0.6746 -0.2020 1.1224 0.121 Uiso 1 1 d R . .
H17A H -0.8111 -0.2209 1.1839 0.121 Uiso 1 1 d R . .
H17B H -0.9180 -0.1983 1.1491 0.121 Uiso 1 1 d R . .
H17C H -0.8395 -0.1165 1.1569 0.121 Uiso 1 1 d R . .
H19A H -0.7231 -0.2364 0.9399 0.122 Uiso 1 1 d R . .
H19B H -0.7561 -0.1285 0.9503 0.121 Uiso 1 1 d R . .
H19C H -0.8505 -0.2025 0.9598 0.121 Uiso 1 1 d R . .
H20A H -1.1825 -0.1061 0.9252 0.121 Uiso 1 1 d R . .
H20B H -1.0811 -0.0908 0.9587 0.121 Uiso 1 1 d R . .
H20C H -1.2030 -0.0226 0.9575 0.121 Uiso 1 1 d R . .
H24A H -1.5598 0.2521 1.0183 0.121 Uiso 1 1 d R . .
H24B H -1.5666 0.1404 1.0186 0.125 Uiso 1 1 d R . .
H24C H -1.4443 0.2119 0.9870 0.120 Uiso 1 1 d R . .
H25A H -1.5223 0.2128 1.1197 0.122 Uiso 1 1 d R . .
H25B H -1.4390 0.1213 1.1418 0.124 Uiso 1 1 d R . .
H25C H -1.5432 0.1086 1.1091 0.123 Uiso 1 1 d R . .
H27 H -0.9119 -0.3939 1.1222 0.121 Uiso 1 1 d R . .
H28 H -0.7879 -0.4841 1.0717 0.121 Uiso 1 1 d R . .
H30 H -1.0510 -0.6477 1.0551 0.121 Uiso 1 1 d R . .
H31 H -1.1734 -0.5657 1.1069 0.121 Uiso 1 1 d R . .
H32A H -0.8682 -0.6762 1.0139 0.122 Uiso 1 1 d R . .
H32B H -0.7562 -0.6588 1.0413 0.122 Uiso 1 1 d R . .
H32C H -0.8040 -0.5834 0.9993 0.123 Uiso 1 1 d R . .
H43A H -0.8814 -0.4283 0.9173 0.121 Uiso 1 1 d R . .
H43B H -0.9078 -0.3176 0.8987 0.121 Uiso 1 1 d R . .
H43C H -0.8815 -0.3951 0.8635 0.121 Uiso 1 1 d R . .
H47A H -1.2420 -0.8007 0.8452 0.121 Uiso 1 1 d R . .
H47B H -1.2114 -0.7183 0.8736 0.121 Uiso 1 1 d R . .
H47C H -1.1972 -0.8268 0.8966 0.121 Uiso 1 1 d R . .
H48A H -0.9065 -0.9206 0.9352 0.122 Uiso 1 1 d R . .
H48B H -0.8488 -0.8417 0.9582 0.120 Uiso 1 1 d R . .
H49A H -1.0088 -0.8956 1.0077 0.123 Uiso 1 1 d R . .
H49B H -1.0999 -0.8639 0.9671 0.122 Uiso 1 1 d R . .
H49C H -1.0422 -0.7850 0.9902 0.122 Uiso 1 1 d R . .
H52A H -1.0896 -0.3746 1.0205 0.121 Uiso 1 1 d R . .
H52B H -1.2030 -0.3766 0.9906 0.122 Uiso 1 1 d R . .
H52C H -1.0975 -0.3208 0.9696 0.121 Uiso 1 1 d R . .
H55A H -1.5744 -0.6396 0.9065 0.122 Uiso 1 1 d R . .
H55B H -1.4551 -0.6664 0.9344 0.128 Uiso 1 1 d R . .
H55C H -1.4506 -0.6375 0.8803 0.125 Uiso 1 1 d R . .
H56A H -1.6428 -0.4093 0.8671 0.122 Uiso 1 1 d R . .
H56B H -1.5186 -0.4165 0.8409 0.122 Uiso 1 1 d R . .
H56C H -1.5501 -0.3382 0.8754 0.122 Uiso 1 1 d R . .
H57A H -1.6519 -0.4667 0.9761 0.123 Uiso 1 1 d R . .
H57B H -1.5582 -0.3942 0.9807 0.123 Uiso 1 1 d R . .
H57C H -1.5309 -0.5036 1.0016 0.122 Uiso 1 1 d R . .
H59 H -1.3513 -0.2640 0.8706 0.121 Uiso 1 1 d R . .
H60 H -1.4886 -0.1789 0.9195 0.121 Uiso 1 1 d R . .
H62 H -1.3890 0.0768 0.8607 0.121 Uiso 1 1 d R . .
H63 H -1.2481 -0.0034 0.8137 0.120 Uiso 1 1 d R . .
H64A H -1.5325 0.0775 0.9238 0.122 Uiso 1 1 d R . .
H64B H -1.5148 -0.0148 0.9609 0.122 Uiso 1 1 d R . .
H64C H -1.6160 -0.0046 0.9238 0.121 Uiso 1 1 d R . .
H75A H -1.1194 0.1522 0.7041 0.121 Uiso 1 1 d R . .
H75B H -1.1290 0.1166 0.7575 0.121 Uiso 1 1 d R . .
H75C H -1.0966 0.0408 0.7219 0.121 Uiso 1 1 d R . .
H78A H -0.9843 0.6052 0.7730 0.121 Uiso 1 1 d R . .
H78B H -0.8949 0.5490 0.7402 0.121 Uiso 1 1 d R . .
H78C H -0.9197 0.5018 0.7910 0.123 Uiso 1 1 d R . .
H79A H -1.1929 0.6172 0.6968 0.121 Uiso 1 1 d R . .
H79B H -1.2178 0.5191 0.6798 0.125 Uiso 1 1 d R . .
H79C H -1.0989 0.5630 0.6648 0.122 Uiso 1 1 d R . .
H80A H -1.2312 0.5300 0.7969 0.121 Uiso 1 1 d R . .
H80B H -1.1597 0.4300 0.8160 0.123 Uiso 1 1 d R . .
H80C H -1.2572 0.4342 0.7779 0.121 Uiso 1 1 d R . .
H83A H -0.4883 0.2146 0.6238 0.121 Uiso 1 1 d R . .
H83B H -0.5111 0.3166 0.6423 0.121 Uiso 1 1 d R . .
H84A H -0.3254 0.2952 0.6094 0.122 Uiso 1 1 d R . .
H84B H -0.2921 0.2012 0.6443 0.122 Uiso 1 1 d R . .
H84C H -0.3148 0.3031 0.6627 0.123 Uiso 1 1 d R . .
H85A H -0.3484 0.0578 0.7158 0.121 Uiso 1 1 d R . .
H85B H -0.4596 0.0307 0.7463 0.121 Uiso 1 1 d R . .
H86A H -0.4333 -0.0650 0.6849 0.122 Uiso 1 1 d R . .
H86B H -0.4448 0.0290 0.6488 0.121 Uiso 1 1 d R . .
H86C H -0.5560 0.0019 0.6793 0.122 Uiso 1 1 d R . .
H87A H -0.4870 0.2263 0.7852 0.121 Uiso 1 1 d R . .
H87B H -0.3720 0.2515 0.7568 0.120 Uiso 1 1 d R . .
H88A H -0.4845 0.3980 0.7757 0.122 Uiso 1 1 d R . .
H88B H -0.5956 0.3737 0.7498 0.121 Uiso 1 1 d R . .
H88C H -0.4805 0.3988 0.7214 0.122 Uiso 1 1 d R . .
H89A H -0.9029 0.1163 0.6025 0.121 Uiso 1 1 d R . .
H89B H -0.9002 0.0531 0.6513 0.122 Uiso 1 1 d R . .
H89C H -0.7928 0.1113 0.6351 0.121 Uiso 1 1 d R . .
H91 H -0.6064 -0.0720 0.8062 0.120 Uiso 1 1 d R . .
H92 H -0.4670 -0.1721 0.7640 0.121 Uiso 1 1 d R . .
H94 H -0.7246 -0.3479 0.7503 0.120 Uiso 1 1 d R . .
H95 H -0.8616 -0.2443 0.7883 0.120 Uiso 1 1 d R . .
H96A H -0.5307 -0.3901 0.7181 0.121 Uiso 1 1 d R . .
H96B H -0.4237 -0.3612 0.7448 0.122 Uiso 1 1 d R . .
H96C H -0.4678 -0.2993 0.6982 0.121 Uiso 1 1 d R . .
H107A H -0.5168 -0.0845 0.5758 0.121 Uiso 1 1 d R . .
H107B H -0.5302 0.0258 0.5556 0.121 Uiso 1 1 d R . .
H107C H -0.5055 -0.0547 0.5219 0.121 Uiso 1 1 d R . .
H110A H -1.2685 -0.1609 0.6342 0.122 Uiso 1 1 d R . .
H110B H -1.1542 -0.1356 0.6576 0.122 Uiso 1 1 d R . .
H110C H -1.1468 -0.2284 0.6315 0.121 Uiso 1 1 d R . .
H111A H -1.2923 0.0467 0.5731 0.121 Uiso 1 1 d R . .
H111B H -1.1802 0.0753 0.5436 0.121 Uiso 1 1 d R . .
H111C H -1.1793 0.0699 0.5981 0.121 Uiso 1 1 d R . .
H112A H -1.2779 -0.1380 0.5241 0.122 Uiso 1 1 d R . .
H112B H -1.1574 -0.2078 0.5247 0.122 Uiso 1 1 d R . .
H112C H -1.1661 -0.1045 0.4959 0.122 Uiso 1 1 d R . .
H113A H -0.7321 -0.1141 0.6918 0.121 Uiso 1 1 d R . .
H113B H -0.7220 -0.2040 0.6636 0.121 Uiso 1 1 d R . .
H113C H -0.8411 -0.1325 0.6629 0.121 Uiso 1 1 d R . .
H116A H -0.5272 -0.3724 0.4911 0.123 Uiso 1 1 d R . .
H116B H -0.5054 -0.4861 0.5016 0.123 Uiso 1 1 d R . .
H117A H -0.6838 -0.4412 0.4540 0.127 Uiso 1 1 d R . .
H117B H -0.7419 -0.3787 0.4923 0.123 Uiso 1 1 d R . .
H117C H -0.7201 -0.4924 0.5028 0.122 Uiso 1 1 d R . .
H119A H -0.7771 -0.5317 0.6599 0.122 Uiso 1 1 d R . .
H119B H -0.7628 -0.4209 0.6486 0.128 Uiso 1 1 d R . .
H119C H -0.6536 -0.4951 0.6672 0.128 Uiso 1 1 d R . .
H120A H -0.4510 -0.4412 0.6342 0.123 Uiso 1 1 d R . .
H120B H -0.3941 -0.5039 0.5958 0.122 Uiso 1 1 d R . .
H121A H -0.2799 -0.3727 0.6008 0.122 Uiso 1 1 d R . .
H121B H -0.3944 -0.2980 0.5897 0.124 Uiso 1 1 d R . .
H121C H -0.3375 -0.3608 0.5514 0.120 Uiso 1 1 d R . .
H123 H -1.0282 0.1710 0.4789 0.120 Uiso 1 1 d R . .
H124 H -1.1441 0.2639 0.5307 0.121 Uiso 1 1 d R . .
H126 H -0.8468 0.3673 0.5703 0.121 Uiso 1 1 d R . .
H127 H -0.7274 0.2820 0.5170 0.121 Uiso 1 1 d R . .
H128A H -1.0309 0.4189 0.6057 0.123 Uiso 1 1 d R . .
H128B H -1.1179 0.3386 0.6130 0.121 Uiso 1 1 d R . .
H128C H -1.1441 0.4273 0.5744 0.122 Uiso 1 1 d R . .
H139A H -0.6699 -0.5029 0.3483 0.122 Uiso 1 1 d R . .
H139B H -0.7063 -0.5454 0.3988 0.120 Uiso 1 1 d R . .
H139C H -0.6418 -0.6147 0.3645 0.122 Uiso 1 1 d R . .
H142A H -0.5438 -0.0386 0.4223 0.121 Uiso 1 1 d R . .
H142B H -0.4586 -0.1003 0.3902 0.122 Uiso 1 1 d R . .
H142C H -0.4866 -0.1437 0.4414 0.123 Uiso 1 1 d R . .
H143A H -0.8086 -0.0986 0.4446 0.121 Uiso 1 1 d R . .
H143B H -0.7434 -0.1984 0.4672 0.123 Uiso 1 1 d R . .
H143C H -0.8389 -0.1961 0.4286 0.121 Uiso 1 1 d R . .
H144A H -0.7574 -0.0240 0.3435 0.123 Uiso 1 1 d R . .
H144B H -0.7824 -0.1224 0.3267 0.120 Uiso 1 1 d R . .
H144C H -0.6604 -0.0816 0.3139 0.121 Uiso 1 1 d R . .
H145A H -0.3880 -0.5352 0.2684 0.121 Uiso 1 1 d R . .
H145B H -0.4007 -0.5969 0.3169 0.122 Uiso 1 1 d R . .
H145C H -0.3029 -0.5255 0.3091 0.120 Uiso 1 1 d R . .
H148A H 0.0435 -0.3214 0.3935 0.122 Uiso 1 1 d R . .
H148B H -0.0405 -0.3344 0.3530 0.124 Uiso 1 1 d R . .
H149A H -0.0868 -0.1794 0.3757 0.125 Uiso 1 1 d R . .
H149B H -0.1124 -0.2253 0.4267 0.121 Uiso 1 1 d R . .
H149C H -0.1964 -0.2382 0.3861 0.120 Uiso 1 1 d R . .
H151A H 0.0775 -0.6347 0.3697 0.122 Uiso 1 1 d R . .
H151B H 0.0595 -0.5242 0.3500 0.122 Uiso 1 1 d R . .
H151C H -0.0508 -0.5833 0.3563 0.122 Uiso 1 1 d R . .
H153A H -0.0374 -0.3816 0.5441 0.120 Uiso 1 1 d R . .
H153B H 0.0252 -0.3408 0.4980 0.125 Uiso 1 1 d R . .
H153C H 0.0440 -0.4527 0.5151 0.123 Uiso 1 1 d R . .
H155 H -0.2443 -0.6746 0.4239 0.121 Uiso 1 1 d R . .
H156 H -0.1189 -0.7539 0.3701 0.121 Uiso 1 1 d R . .
H158 H -0.2514 -1.0085 0.4167 0.121 Uiso 1 1 d R . .
H159 H -0.3873 -0.9282 0.4635 0.121 Uiso 1 1 d R . .
H160A H -0.0971 -1.0078 0.3563 0.122 Uiso 1 1 d R . .
H160B H -0.0061 -0.9333 0.3614 0.120 Uiso 1 1 d R . .
H160C H -0.1041 -0.9101 0.3228 0.122 Uiso 1 1 d R . .
H171A H -0.2274 -0.7644 0.2561 0.120 Uiso 1 1 d R . .
H171B H -0.2411 -0.6540 0.2360 0.121 Uiso 1 1 d R . .
H171C H -0.2089 -0.7342 0.2025 0.122 Uiso 1 1 d R . .
H174A H -0.9586 -0.9221 0.2318 0.121 Uiso 1 1 d R . .
H174B H -0.8548 -0.9477 0.2679 0.121 Uiso 1 1 d R . .
H174C H -0.8286 -0.9575 0.2150 0.123 Uiso 1 1 d R . .
H175A H -1.0068 -0.7283 0.2666 0.120 Uiso 1 1 d R . .
H175B H -0.9043 -0.6618 0.2668 0.122 Uiso 1 1 d R . .
H175C H -0.8995 -0.7587 0.3009 0.123 Uiso 1 1 d R . .
H176A H -0.9732 -0.7250 0.1687 0.122 Uiso 1 1 d R . .
H176B H -0.8447 -0.7482 0.1473 0.123 Uiso 1 1 d R . .
H176C H -0.8759 -0.6555 0.1732 0.124 Uiso 1 1 d R . .
H177A H -0.4766 -0.8079 0.3660 0.121 Uiso 1 1 d R . .
H177B H -0.4571 -0.8953 0.3361 0.122 Uiso 1 1 d R . .
H177C H -0.5748 -0.8220 0.3309 0.121 Uiso 1 1 d R . .
H181A H -0.5808 -1.1054 0.1668 0.125 Uiso 1 1 d R . .
H181B H -0.5494 -1.0257 0.1967 0.121 Uiso 1 1 d R . .
H181C H -0.5540 -1.1327 0.2200 0.122 Uiso 1 1 d R . .
H183A H -0.2767 -1.3263 0.3054 0.126 Uiso 1 1 d R . .
H183B H -0.1804 -1.2924 0.2689 0.122 Uiso 1 1 d R . .
H183C H -0.3061 -1.3105 0.2522 0.129 Uiso 1 1 d R . .
H184A H -0.0892 -1.0903 0.2333 0.120 Uiso 1 1 d R . .
H184B H -0.1112 -1.1586 0.1959 0.121 Uiso 1 1 d R . .
H185A H -0.0435 -1.0103 0.1563 0.126 Uiso 1 1 d R . .
H185B H -0.1521 -0.9481 0.1779 0.127 Uiso 1 1 d R . .
H185C H -0.1741 -1.0164 0.1405 0.122 Uiso 1 1 d R . .
H187 H -0.7204 -0.5547 0.1698 0.121 Uiso 1 1 d R . .
H188 H -0.8428 -0.4789 0.2279 0.121 Uiso 1 1 d R . .
H190 H -0.5879 -0.3045 0.2435 0.121 Uiso 1 1 d R . .
H191 H -0.4682 -0.3718 0.1855 0.122 Uiso 1 1 d R . .
H72 H -1.0225 -0.0166 0.7941 0.121 Uiso 1 1 d R . .
H118A H -0.7622 -0.4933 0.5844 0.124 Uiso 1 1 d R . .
H118B H -0.6530 -0.5674 0.6030 0.122 Uiso 1 1 d R . .
H104 H -0.6014 0.0790 0.4778 0.122 Uiso 1 1 d R . .
H136 H -0.6078 -0.6698 0.4514 0.121 Uiso 1 1 d R . .
H150A H 0.0830 -0.5428 0.4287 0.121 Uiso 1 1 d R . .
H150B H -0.0273 -0.6019 0.4350 0.128 Uiso 1 1 d R . .
H182A H -0.2689 -1.1639 0.3054 0.122 Uiso 1 1 d R . .
H182B H -0.3947 -1.1820 0.2887 0.121 Uiso 1 1 d R . .
H180A H -0.3880 -1.0775 0.1522 0.124 Uiso 1 1 d R . .
H180B H -0.3926 -1.1845 0.1755 0.121 Uiso 1 1 d R . .
H168 H -0.3083 -0.5956 0.1547 0.123 Uiso 1 1 d R . .
H8 H -1.3271 -0.3379 1.1333 0.120 Uiso 1 1 d R . .
H46A H -1.0593 -0.7549 0.8209 0.120 Uiso 1 1 d R . .
H46B H -1.0464 -0.8636 0.8435 0.120 Uiso 1 1 d R . .

loop_
_atom_site_aniso_label
_atom_site_aniso_U_11
_atom_site_aniso_U_22
_atom_site_aniso_U_33
_atom_site_aniso_U_23
_atom_site_aniso_U_13
_atom_site_aniso_U_12
S1 0.0390(6) 0.0377(6) 0.0387(6) -0.0005(5) 0.0003(5) -0.0067(4)
S33 0.0344(5) 0.0345(6) 0.0355(6) -0.0041(5) -0.0044(4) -0.0014(4)
S65 0.0427(6) 0.0322(6) 0.0365(6) -0.0048(5) -0.0085(5) -0.0019(5)
S97 0.0388(6) 0.0350(6) 0.0415(6) -0.0001(5) -0.0038(5) -0.0015(5)
S129 0.0318(6) 0.0433(7) 0.0524(7) 0.0051(5) -0.0079(5) -0.0022(5)
S161 0.0401(6) 0.0392(6) 0.0409(6) -0.0007(5) -0.0038(5) -0.0070(5)
Si2 0.232(3) 0.0307(10) 0.1118(19) -0.0092(10) 0.093(2) 0.0062(13)
Si3 0.0407(7) 0.0602(9) 0.0526(8) 0.0015(7) -0.0042(6) -0.0115(6)
Si34 0.0573(9) 0.0820(12) 0.0809(13) 0.0200(10) 0.0060(8) -0.0205(9)
Si35 0.0883(11) 0.0264(7) 0.0699(11) -0.0119(7) 0.0156(8) 0.0036(7)
Si66 0.0703(9) 0.0323(7) 0.0588(9) -0.0137(6) 0.0093(7) 0.0027(6)
Si67 0.0438(7) 0.0622(9) 0.0546(9) 0.0009(7) -0.0002(6) -0.0081(6)
Si98 0.0392(7) 0.0484(8) 0.0761(11) -0.0007(7) -0.0024(7) -0.0099(6)
Si99 0.0740(10) 0.0390(8) 0.0857(12) -0.0218(8) -0.0101(9) 0.0128(7)
Si30 0.1042(14) 0.0413(9) 0.0830(13) -0.0071(8) -0.0087(10) 0.0007(9)
Si31 0.0611(10) 0.0624(11) 0.1147(17) 0.0154(10) 0.0097(10) -0.0090(8)
Si62 0.0441(8) 0.0719(11) 0.1100(16) 0.0022(10) -0.0165(9) -0.0204(8)
Si63 0.0815(10) 0.0280(7) 0.0604(9) -0.0072(6) 0.0091(8) -0.0034(7)
O4 0.059(2) 0.047(2) 0.047(2) -0.0084(15) -0.0035(15) -0.0178(16)
O5 0.0537(19) 0.0396(18) 0.0424(19) 0.0042(14) 0.0049(14) -0.0111(14)
O6 0.0464(18) 0.0349(17) 0.046(2) -0.0129(14) -0.0098(14) -0.0023(13)
O36 0.0436(17) 0.0428(18) 0.047(2) -0.0103(15) -0.0113(14) -0.0044(14)
O37 0.0412(17) 0.050(2) 0.0376(18) 0.0011(14) -0.0020(13) -0.0044(14)
O38 0.078(2) 0.0366(18) 0.0376(19) -0.0081(14) -0.0121(16) 0.0130(16)
O68 0.0500(18) 0.0380(17) 0.0379(18) -0.0028(14) -0.0008(14) -0.0033(14)
O69 0.061(2) 0.0394(18) 0.047(2) -0.0106(15) -0.0111(16) -0.0073(15)
O70 0.0592(19) 0.0316(17) 0.0362(18) -0.0055(13) -0.0050(14) 0.0077(14)
O100 0.054(2) 0.048(2) 0.051(2) -0.0080(16) -0.0120(16) -0.0049(15)
O101 0.0436(17) 0.0450(19) 0.0431(19) 0.0042(15) 0.0002(14) -0.0063(14)
O102 0.0576(19) 0.0366(17) 0.0346(18) -0.0038(14) -0.0057(14) 0.0022(14)
O132 0.0323(17) 0.059(2) 0.071(3) 0.0069(18) -0.0086(16) -0.0076(15)
O133 0.0387(17) 0.056(2) 0.051(2) -0.0041(16) -0.0071(14) -0.0072(15)
O134 0.238(7) 0.043(3) 0.048(3) -0.006(2) -0.024(3) 0.002(3)
O164 0.0528(19) 0.052(2) 0.046(2) -0.0042(16) -0.0096(15) -0.0140(15)
O165 0.0515(19) 0.0442(19) 0.046(2) 0.0112(15) -0.0035(15) -0.0144(15)
O166 0.063(2) 0.0462(19) 0.0320(18) -0.0090(14) -0.0050(14) -0.0088(15)
N7 0.045(2) 0.0281(19) 0.040(2) -0.0038(16) 0.0041(16) -0.0077(16)
N8 0.0347(19) 0.038(2) 0.042(2) -0.0029(17) -0.0002(16) 0.0010(15)
N39 0.0370(19) 0.0284(19) 0.038(2) -0.0024(15) -0.0009(15) 0.0038(15)
N40 0.0296(18) 0.0290(19) 0.046(2) 0.0027(16) -0.0066(15) -0.0004(14)
N71 0.0362(19) 0.0297(19) 0.043(2) -0.0099(16) -0.0019(16) 0.0008(15)
N72 0.0374(19) 0.0278(19) 0.042(2) 0.0011(16) -0.0078(16) 0.0034(15)
N103 0.039(2) 0.030(2) 0.040(2) -0.0014(16) 0.0030(16) 0.0000(15)
N104 0.0337(19) 0.040(2) 0.048(2) 0.0036(18) -0.0021(16) 0.0007(16)
N135 0.056(2) 0.033(2) 0.048(2) -0.0033(18) -0.0028(19) -0.0041(18)
N136 0.036(2) 0.040(2) 0.059(3) 0.0038(19) -0.0060(18) -0.0020(16)
N167 0.0290(18) 0.0296(19) 0.046(2) -0.0043(16) 0.0021(15) -0.0035(15)
N168 0.0357(19) 0.033(2) 0.044(2) 0.0012(17) 0.0054(16) -0.0052(15)
C9 0.041(2) 0.033(2) 0.035(2) -0.0068(19) -0.0024(18) -0.0027(18)
C10 0.036(2) 0.031(2) 0.043(3) -0.007(2) 0.0025(19) 0.0001(18)
C11 0.035(2) 0.051(3) 0.070(4) -0.002(3) -0.009(2) -0.005(2)
C12 0.050(3) 0.037(3) 0.040(3) -0.003(2) -0.002(2) -0.008(2)
C13 0.047(3) 0.055(3) 0.035(3) 0.006(2) -0.003(2) -0.015(2)
C14 0.066(4) 0.076(4) 0.070(4) 0.009(3) -0.009(3) -0.022(3)
C15 0.126(7) 0.079(5) 0.104(7) -0.001(5) 0.015(5) -0.032(5)
C16 0.051(3) 0.069(4) 0.069(4) 0.010(3) -0.009(3) -0.006(3)
C17 0.078(4) 0.124(6) 0.044(3) 0.018(4) 0.001(3) 0.004(4)
C18 0.056(3) 0.113(6) 0.071(4) -0.029(4) 0.001(3) -0.004(3)
C19 0.082(5) 0.156(8) 0.063(5) -0.037(5) 0.000(4) -0.036(5)
C20 0.065(3) 0.066(4) 0.037(3) 0.001(2) -0.003(2) -0.010(3)
C21 0.055(3) 0.038(3) 0.045(3) -0.006(2) -0.003(2) -0.010(2)
C22 0.099(4) 0.031(3) 0.063(4) -0.015(3) 0.014(3) 0.001(3)
C24 0.31(2) 0.154(12) 0.155(13) 0.051(10) 0.004(12) 0.129(13)
C25 0.111(6) 0.074(5) 0.081(5) -0.029(4) 0.010(4) -0.004(4)
C26 0.030(2) 0.038(2) 0.036(2) 0.0043(19) -0.0055(17) -0.0015(18)
C27 0.040(3) 0.046(3) 0.056(3) -0.001(2) -0.006(2) -0.013(2)
C28 0.033(3) 0.084(4) 0.061(4) -0.010(3) 0.002(2) -0.005(3)
C29 0.044(3) 0.065(3) 0.043(3) -0.004(2) -0.003(2) 0.014(2)
C30 0.059(3) 0.044(3) 0.052(3) -0.006(2) 0.000(2) -0.002(2)
C31 0.041(2) 0.042(3) 0.053(3) -0.004(2) 0.009(2) -0.003(2)
C32 0.064(4) 0.084(5) 0.072(4) -0.018(4) -0.003(3) 0.015(3)
C41 0.048(3) 0.029(2) 0.034(2) -0.0046(18) -0.0031(19) 0.0036(19)
C42 0.039(2) 0.035(2) 0.041(3) -0.011(2) -0.0041(19) 0.0005(19)
C43 0.038(3) 0.049(3) 0.081(4) -0.002(3) -0.016(3) 0.002(2)
C44 0.051(3) 0.044(3) 0.042(3) -0.005(2) 0.000(2) -0.003(2)
C45 0.060(3) 0.030(3) 0.054(3) -0.010(2) 0.004(2) 0.006(2)
C46 0.165(8) 0.065(4) 0.071(5) -0.039(4) -0.025(5) 0.003(5)
C47 0.164(10) 0.072(5) 0.166(11) -0.001(6) -0.062(8) -0.039(6)
C48 0.124(6) 0.050(4) 0.071(5) -0.005(3) -0.008(4) 0.010(4)
C49 0.130(7) 0.088(5) 0.071(5) 0.006(4) 0.009(4) -0.020(4)
C50 0.187(10) 0.041(4) 0.193(11) -0.018(5) 0.131(9) 0.002(5)
C52 0.106(5) 0.052(3) 0.050(3) -0.022(3) -0.016(3) 0.022(3)
C53 0.052(3) 0.037(3) 0.043(3) -0.003(2) 0.006(2) 0.008(2)
C54 0.054(3) 0.054(3) 0.066(4) 0.006(3) 0.005(3) -0.006(3)
C55 0.139(9) 0.115(8) 0.256(17) 0.038(9) -0.062(10) -0.065(7)
C56 0.048(4) 0.166(9) 0.156(9) 0.076(7) -0.024(4) -0.029(4)
C57 0.084(6) 0.256(14) 0.112(8) 0.014(9) 0.050(5) -0.014(7)
C58 0.038(2) 0.034(2) 0.034(2) -0.0081(19) -0.0083(18) 0.0068(18)
C59 0.038(2) 0.057(3) 0.056(3) -0.007(3) 0.006(2) -0.005(2)
C60 0.046(3) 0.068(4) 0.059(3) -0.008(3) 0.009(2) -0.004(2)
C61 0.042(3) 0.060(4) 0.058(3) -0.017(3) -0.002(2) 0.015(2)
C62 0.059(3) 0.050(3) 0.058(4) -0.014(3) -0.017(3) 0.013(3)
C63 0.049(3) 0.046(3) 0.049(3) -0.009(2) -0.007(2) 0.004(2)
C64 0.070(4) 0.103(5) 0.077(5) -0.046(4) 0.011(3) 0.010(4)
C73 0.045(2) 0.028(2) 0.042(3) -0.0098(19) 0.0003(19) 0.0048(19)
C74 0.036(2) 0.032(2) 0.038(2) -0.0112(19) -0.0018(19) 0.0014(18)
C75 0.036(2) 0.042(3) 0.069(4) 0.000(2) -0.013(2) -0.003(2)
C76 0.050(3) 0.031(3) 0.037(3) -0.0011(19) -0.004(2) 0.000(2)
C77 0.065(3) 0.038(3) 0.047(3) -0.011(2) 0.000(2) 0.001(2)
C78 0.084(5) 0.123(7) 0.270(15) -0.142(9) 0.051(7) -0.039(5)
C79 0.229(11) 0.064(5) 0.078(6) 0.004(4) 0.011(6) 0.068(6)
C80 0.074(4) 0.045(3) 0.076(4) -0.016(3) 0.010(3) -0.001(3)
C81 0.047(3) 0.041(3) 0.044(3) -0.002(2) 0.000(2) -0.003(2)
C82 0.048(3) 0.057(3) 0.039(3) 0.002(2) 0.003(2) -0.002(2)
C83 0.069(4) 0.076(4) 0.078(5) 0.021(3) 0.008(3) 0.005(3)
C84 0.083(5) 0.122(7) 0.090(6) 0.023(5) 0.012(4) -0.012(4)
C85 0.051(3) 0.072(4) 0.075(4) 0.008(3) -0.006(3) -0.016(3)
C86 0.089(5) 0.075(5) 0.099(6) -0.018(4) 0.011(4) -0.008(4)
C87 0.066(4) 0.103(6) 0.079(5) -0.024(4) 0.001(3) -0.025(4)
C88 0.135(7) 0.093(6) 0.112(7) -0.042(5) 0.004(6) -0.031(5)
C89 0.092(4) 0.042(3) 0.048(3) -0.018(2) -0.008(3) 0.013(3)
C90 0.033(2) 0.037(2) 0.039(3) 0.0048(19) -0.0100(18) -0.0053(18)
C91 0.047(3) 0.041(3) 0.043(3) -0.003(2) -0.011(2) -0.006(2)
C92 0.031(2) 0.054(3) 0.060(3) -0.009(2) -0.012(2) -0.001(2)
C93 0.049(3) 0.046(3) 0.046(3) -0.004(2) -0.005(2) 0.018(2)
C94 0.049(3) 0.034(3) 0.051(3) -0.007(2) -0.008(2) -0.004(2)
C95 0.041(2) 0.037(3) 0.045(3) -0.007(2) 0.002(2) -0.007(2)
C96 0.053(3) 0.079(4) 0.081(5) -0.022(3) 0.009(3) 0.013(3)
C105 0.035(2) 0.027(2) 0.043(3) -0.0022(19) -0.0023(19) 0.0081(17)
C106 0.035(2) 0.029(2) 0.051(3) -0.003(2) -0.003(2) 0.0087(18)
C107 0.046(3) 0.058(3) 0.064(4) 0.013(3) -0.007(2) 0.007(2)
C108 0.048(3) 0.034(2) 0.038(3) -0.0025(19) 0.002(2) -0.002(2)
C109 0.049(3) 0.034(3) 0.050(3) -0.005(2) -0.003(2) -0.004(2)
C110 0.074(4) 0.110(6) 0.098(6) 0.025(5) 0.019(4) -0.025(4)
C111 0.041(3) 0.066(4) 0.127(6) 0.003(4) 0.001(3) 0.006(3)
C112 0.090(5) 0.101(6) 0.105(6) -0.012(5) -0.031(4) -0.039(4)
C113 0.081(4) 0.049(3) 0.046(3) 0.006(2) -0.010(3) -0.008(3)
C114 0.052(3) 0.030(3) 0.054(3) -0.007(2) -0.007(2) 0.008(2)
C115 0.054(3) 0.045(3) 0.062(4) -0.015(3) -0.005(2) -0.002(2)
C116 0.226(13) 0.178(12) 0.165(12) -0.127(11) -0.089(10) 0.116(10)
C117 0.121(7) 0.106(7) 0.139(9) -0.021(6) -0.015(6) -0.016(5)
C118 0.157(9) 0.064(5) 0.171(12) 0.011(6) -0.045(8) -0.008(5)
C119 0.218(14) 0.133(10) 0.153(13) 0.030(9) -0.006(11) -0.064(9)
C120 0.097(5) 0.056(4) 0.117(7) -0.012(4) -0.001(4) 0.015(4)
C121 0.066(5) 0.152(9) 0.204(13) 0.000(9) 0.006(6) -0.021(5)
C122 0.039(2) 0.034(2) 0.037(2) 0.0007(19) -0.0022(19) 0.0018(18)
C123 0.035(2) 0.052(3) 0.060(3) -0.002(2) -0.007(2) 0.003(2)
C124 0.033(2) 0.056(3) 0.074(4) 0.003(3) -0.002(2) 0.006(2)
C125 0.060(3) 0.036(3) 0.062(4) 0.001(2) 0.015(3) 0.008(2)
C126 0.055(3) 0.048(3) 0.063(4) -0.017(3) -0.001(3) -0.001(2)
C127 0.041(3) 0.056(3) 0.064(3) -0.015(3) 0.006(2) -0.009(2)
C128 0.093(5) 0.065(4) 0.063(4) 0.009(3) 0.023(3) 0.020(3)
C137 0.095(4) 0.036(3) 0.050(3) -0.007(2) -0.021(3) 0.000(3)
C138 0.079(4) 0.033(3) 0.077(4) 0.003(3) -0.031(3) -0.004(3)
C139 0.128(7) 0.060(4) 0.161(9) 0.027(5) -0.106(7) -0.022(4)
C140 0.088(4) 0.035(3) 0.058(4) -0.004(2) -0.021(3) -0.005(3)
C141 0.079(4) 0.045(4) 0.073(4) 0.000(3) -0.017(3) -0.010(3)
C142 0.112(7) 0.104(7) 0.258(15) -0.107(9) 0.049(8) -0.031(5)
C143 0.070(4) 0.079(5) 0.151(8) -0.046(5) 0.003(4) -0.019(4)
C144 0.335(19) 0.082(7) 0.113(9) -0.005(6) -0.025(10) 0.090(9)
C145 0.41(2) 0.050(5) 0.064(5) -0.020(4) -0.032(8) 0.046(7)
C146 0.079(4) 0.034(3) 0.059(4) -0.003(2) 0.020(3) -0.004(3)
C147 0.073(4) 0.055(4) 0.103(6) 0.008(3) 0.044(4) 0.002(3)
C148 0.095(5) 0.059(4) 0.139(8) 0.014(4) 0.023(5) -0.027(4)
C149 0.216(11) 0.048(4) 0.108(7) 0.015(4) 0.015(7) 0.018(5)
C150 0.070(5) 0.098(6) 0.170(10) -0.011(6) 0.012(5) -0.013(4)
C151 0.100(6) 0.092(6) 0.153(10) -0.019(6) 0.008(6) 0.008(5)
C152 0.083(5) 0.150(8) 0.084(6) 0.028(5) -0.011(4) -0.018(5)
C153 0.152(10) 0.130(9) 0.176(13) 0.007(8) -0.062(9) -0.032(7)
C154 0.040(3) 0.050(3) 0.045(3) 0.008(2) -0.010(2) -0.005(2)
C155 0.045(3) 0.042(3) 0.065(4) -0.005(2) -0.004(2) -0.008(2)
C156 0.056(3) 0.056(3) 0.077(4) -0.013(3) 0.008(3) -0.004(3)
C157 0.058(3) 0.059(4) 0.078(4) -0.024(3) -0.004(3) -0.001(3)
C158 0.071(4) 0.042(3) 0.074(4) -0.014(3) -0.002(3) -0.003(3)
C159 0.059(3) 0.036(3) 0.062(3) 0.010(2) -0.008(3) -0.003(2)
C160 0.093(5) 0.088(5) 0.107(6) -0.038(5) 0.023(4) -0.002(4)
C169 0.038(2) 0.037(3) 0.043(3) -0.009(2) 0.0040(19) -0.0058(19)
C170 0.043(2) 0.032(2) 0.039(3) -0.007(2) -0.002(2) -0.0056(19)
C171 0.039(3) 0.041(3) 0.086(4) 0.011(3) -0.007(3) 0.001(2)
C172 0.044(3) 0.039(3) 0.037(3) -0.002(2) -0.002(2) -0.007(2)
C173 0.051(3) 0.054(3) 0.048(3) 0.004(2) -0.005(2) -0.013(2)
C174 0.109(7) 0.130(8) 0.150(10) 0.010(7) -0.026(6) -0.058(6)
C175 0.044(5) 0.237(16) 0.50(3) -0.18(2) 0.042(10) -0.015(7)
C176 0.153(10) 0.40(2) 0.38(2) 0.33(2) -0.193(14) -0.172(13)
C177 0.094(4) 0.070(4) 0.033(3) -0.005(3) 0.000(3) -0.018(3)
C178 0.040(2) 0.033(3) 0.049(3) -0.004(2) -0.008(2) -0.007(2)
C179 0.055(3) 0.040(3) 0.051(3) 0.001(2) -0.002(2) -0.008(2)
C180 0.124(7) 0.077(5) 0.127(8) -0.063(5) 0.009(5) -0.021(5)
C181 0.108(7) 0.117(7) 0.193(12) -0.057(8) -0.037(7) -0.040(6)
C182 0.227(11) 0.058(5) 0.072(5) 0.003(4) 0.053(6) 0.000(5)
C183 0.358(19) 0.053(5) 0.107(8) 0.019(5) 0.081(10) -0.002(7)
C184 0.117(6) 0.067(5) 0.114(7) -0.002(4) 0.057(5) 0.002(4)
C185 0.107(9) 0.41(3) 0.30(3) -0.24(2) 0.053(12) -0.091(13)
C186 0.039(2) 0.039(3) 0.045(3) 0.000(2) -0.005(2) 0.004(2)
C187 0.043(3) 0.069(4) 0.062(4) -0.011(3) 0.005(2) -0.007(2)
C188 0.045(3) 0.094(5) 0.082(5) -0.010(4) 0.002(3) -0.008(3)
C189 0.058(3) 0.073(4) 0.058(4) 0.001(3) 0.003(3) 0.023(3)
C190 0.075(4) 0.053(3) 0.070(4) -0.019(3) -0.008(3) 0.014(3)
C191 0.063(3) 0.061(3) 0.061(4) -0.012(3) -0.002(3) -0.006(3)
C192 0.101(5) 0.095(5) 0.071(5) -0.001(4) 0.021(4) 0.028(4)

loop_
_atom_type_symbol
_atom_type_description
_atom_type_scat_dispersion_real
_atom_type_scat_dispersion_imag
_atom_type_scat_source
C C 0.0033 0.0016 'International Tables Vol C Tables 4.2.6.8 and 6.1.1.4'
H H 0.0000 0.0000 'International Tables Vol C Tables 4.2.6.8 and 6.1.1.4'
N N 0.0061 0.0033 'International Tables Vol C Tables 4.2.6.8 and 6.1.1.4'
O O 0.0106 0.0060 'International Tables Vol C Tables 4.2.6.8 and 6.1.1.4'
S S 0.1246 0.1234 'International Tables Vol C Tables 4.2.6.8 and 6.1.1.4'
Si Si 0.0817 0.0704 'International Tables Vol C Tables 4.2.6.8 and 6.1.1.4'

loop_
_diffrn_radiation_wavelength
0.71073

loop_
_geom_angle_atom_site_label_1
_geom_angle_atom_site_label_2
_geom_angle_atom_site_label_3
_geom_angle
_geom_angle_site_symmetry_1
_geom_angle_site_symmetry_3
_geom_angle_publ_flag
O4 S1 O5 119.7(2) . . ?
O4 S1 N8 108.5(2) . . ?
O5 S1 N8 103.1(2) . . ?
O4 S1 C26 109.2(2) . . ?
O5 S1 C26 108.9(2) . . ?
N8 S1 C26 106.6(2) . . ?
O36 S33 O37 119.4(2) . . ?
O36 S33 N40 107.56(18) . . ?
O37 S33 N40 104.10(18) . . ?
O36 S33 C58 108.3(2) . . ?
O37 S33 C58 108.6(2) . . ?
N40 S33 C58 108.3(2) . . ?
O69 S65 O68 119.3(2) . . ?
O69 S65 N72 108.39(19) . . ?
O68 S65 N72 103.12(19) . . ?
O69 S65 C90 108.6(2) . . ?
O68 S65 C90 109.1(2) . . ?
N72 S65 C90 107.7(2) . . ?
O100 S97 O101 119.5(2) . . ?
O100 S97 N104 108.4(2) . . ?
O101 S97 N104 102.96(19) . . ?
O100 S97 C122 109.5(2) . . ?
O101 S97 C122 108.9(2) . . ?
N104 S97 C122 106.6(2) . . ?
O133 S129 O132 120.4(2) . . ?
O133 S129 N136 107.8(2) . . ?
O132 S129 N136 103.5(2) . . ?
O133 S129 C154 109.6(2) . . ?
O132 S129 C154 108.2(2) . . ?
N136 S129 C154 106.3(2) . . ?
O164 S161 O165 118.9(2) . . ?
O164 S161 N168 108.9(2) . . ?
O165 S161 N168 103.70(19) . . ?
O164 S161 C186 108.4(2) . . ?
O165 S161 C186 110.1(2) . . ?
N168 S161 C186 106.0(2) . . ?
C23B Si2 C25 124.8(7) . . ?
C23B Si2 C22 114.8(6) . . ?
C25 Si2 C22 111.3(3) . . ?
C23B Si2 C24 94.0(9) . . ?
C25 Si2 C24 101.8(7) . . ?
C22 Si2 C24 105.0(5) . . ?
C23B Si2 C23 55.3(9) . . ?
C25 Si2 C23 91.9(7) . . ?
C22 Si2 C23 95.9(6) . . ?
C24 Si2 C23 148.4(9) . . ?
C13 Si3 C16 108.7(2) . . ?
C13 Si3 C18 108.5(3) . . ?
C16 Si3 C18 109.8(3) . . ?
C13 Si3 C14 108.9(3) . . ?
C16 Si3 C14 111.6(3) . . ?
C18 Si3 C14 109.3(3) . . ?
C56 Si34 C54 108.7(3) . . ?
C56 Si34 C55 113.3(6) . . ?
C54 Si34 C55 106.0(4) . . ?
C56 Si34 C57 110.7(6) . . ?
C54 Si34 C57 107.5(4) . . ?
C55 Si34 C57 110.3(7) . . ?
C48 Si35 C45 108.8(3) . . ?
C48 Si35 C46 115.1(4) . . ?
C45 Si35 C46 105.5(3) . . ?
C48 Si35 C50 110.2(5) . . ?
C45 Si35 C50 108.9(3) . . ?
C46 Si35 C50 108.2(6) . . ?
C80 Si66 C79 109.6(4) . . ?
C80 Si66 C77 109.5(3) . . ?
C79 Si66 C77 107.6(3) . . ?
C80 Si66 C78 111.9(4) . . ?
C79 Si66 C78 112.2(6) . . ?
C77 Si66 C78 105.7(3) . . ?
C82 Si67 C85 107.9(2) . . ?
C82 Si67 C87 108.5(3) . . ?
C85 Si67 C87 110.7(3) . . ?
C82 Si67 C83 105.6(3) . . ?
C85 Si67 C83 111.5(3) . . ?
C87 Si67 C83 112.4(4) . . ?
C111 Si98 C110 113.3(4) . . ?
C111 Si98 C109 108.1(2) . . ?
C110 Si98 C109 107.6(3) . . ?
C111 Si98 C112 109.3(4) . . ?
C110 Si98 C112 109.9(4) . . ?
C109 Si98 C112 108.6(3) . . ?
C118 Si99 C115 107.9(4) . . ?
C118 Si99 C120 108.6(5) . . ?
C115 Si99 C120 107.3(3) . . ?
C118 Si99 C116 114.3(7) . . ?
C115 Si99 C116 106.5(4) . . ?
C120 Si99 C116 111.9(5) . . ?
C144 Si30 C142 115.2(7) . . ?
C144 Si30 C141 107.9(4) . . ?
C142 Si30 C141 104.6(3) . . ?
C144 Si30 C143 108.4(6) . . ?
C142 Si30 C143 109.5(5) . . ?
C141 Si30 C143 111.3(3) . . ?
C150 Si31 C152 111.0(5) . . ?
C150 Si31 C148 111.9(4) . . ?
C152 Si31 C148 112.7(4) . . ?
C150 Si31 C147 108.9(4) . . ?
C152 Si31 C147 105.9(3) . . ?
C148 Si31 C147 106.0(4) . . ?
C176 Si62 C175 105.2(11) . . ?
C176 Si62 C173 111.6(4) . . ?
C175 Si62 C173 107.3(5) . . ?
C176 Si62 C174 113.5(7) . . ?
C175 Si62 C174 108.8(7) . . ?
C173 Si62 C174 110.2(4) . . ?
C184 Si63 C179 108.8(3) . . ?
C184 Si63 C182 112.6(5) . . ?
C179 Si63 C182 107.4(3) . . ?
C184 Si63 C180 113.6(5) . . ?
C179 Si63 C180 104.8(3) . . ?
C182 Si63 C180 109.0(5) . . ?
C20 O6 C9 114.8(3) . . ?
C41 O38 C52 113.4(4) . . ?
C73 O70 C89 113.1(3) . . ?
C113 O102 C105 114.9(4) . . ?
C137 O134 C145 115.3(6) . . ?
C169 O166 C177 113.5(4) . . ?
C10 N7 N8 116.3(4) . . ?
N7 N8 S1 112.8(3) . . ?
C42 N39 N40 115.9(3) . . ?
N39 N40 S33 113.5(2) . . ?
C74 N71 N72 116.1(3) . . ?
N71 N72 S65 116.0(3) . . ?
C106 N103 N104 116.2(4) . . ?
N103 N104 S97 112.2(3) . . ?
C138 N135 N136 118.0(4) . . ?
N135 N136 S129 112.6(3) . . ?
C170 N167 N168 117.3(3) . . ?
N167 N168 S161 110.9(3) . . ?
O6 C9 C21 111.7(4) . . ?
O6 C9 C12 111.0(4) . . ?
C21 C9 C12 109.7(4) . . ?
O6 C9 C10 104.8(3) . . ?
C21 C9 C10 108.2(4) . . ?
C12 C9 C10 111.3(4) . . ?
N7 C10 C11 127.7(4) . . ?
N7 C10 C9 116.6(4) . . ?
C11 C10 C9 115.6(4) . . ?
C13 C12 C9 175.0(5) . . ?
C12 C13 Si3 178.3(4) . . ?
C15 C14 Si3 116.1(5) . . ?
C17 C16 Si3 114.8(4) . . ?
C19 C18 Si3 116.8(5) . . ?
C22 C21 C9 177.2(5) . . ?
C21 C22 Si2 177.7(6) . . ?
C31 C26 C27 120.8(4) . . ?
C31 C26 S1 120.3(3) . . ?
C27 C26 S1 118.9(4) . . ?
C28 C27 C26 118.1(4) . . ?
C29 C28 C27 122.5(5) . . ?
C28 C29 C30 118.0(5) . . ?
C28 C29 C32 121.6(5) . . ?
C30 C29 C32 120.3(5) . . ?
C31 C30 C29 121.2(5) . . ?
C26 C31 C30 119.3(4) . . ?
O38 C41 C53 112.7(4) . . ?
O38 C41 C44 105.8(4) . . ?
C53 C41 C44 108.2(4) . . ?
O38 C41 C42 108.5(3) . . ?
C53 C41 C42 112.7(4) . . ?
C44 C41 C42 108.5(4) . . ?
N39 C42 C43 126.3(4) . . ?
N39 C42 C41 115.8(4) . . ?
C43 C42 C41 117.9(4) . . ?
C45 C44 C41 177.6(5) . . ?
C44 C45 Si35 174.5(5) . . ?
C47 C46 Si35 116.0(6) . . ?
C49 C48 Si35 116.0(5) . . ?
C51A C50 C51B 65.0(13) . . ?
C51A C50 Si35 119.9(14) . . ?
C51B C50 Si35 123.8(9) . . ?
C54 C53 C41 176.2(5) . . ?
C53 C54 Si34 176.6(5) . . ?
C59 C58 C63 120.5(4) . . ?
C59 C58 S33 120.3(4) . . ?
C63 C58 S33 119.2(4) . . ?
C60 C59 C58 119.2(5) . . ?
C59 C60 C61 121.1(5) . . ?
C62 C61 C60 117.7(5) . . ?
C62 C61 C64 122.2(6) . . ?
C60 C61 C64 120.1(6) . . ?
C63 C62 C61 123.3(5) . . ?
C62 C63 C58 118.2(5) . . ?
O70 C73 C76 104.7(4) . . ?
O70 C73 C81 111.0(4) . . ?
C76 C73 C81 110.2(4) . . ?
O70 C73 C74 110.9(3) . . ?
C76 C73 C74 108.6(4) . . ?
C81 C73 C74 111.2(4) . . ?
N71 C74 C75 125.8(4) . . ?
N71 C74 C73 118.4(4) . . ?
C75 C74 C73 115.7(4) . . ?
C77 C76 C73 178.5(5) . . ?
C76 C77 Si66 176.2(5) . . ?
C82 C81 C73 175.5(5) . . ?
C81 C82 Si67 175.8(5) . . ?
C84 C83 Si67 114.6(5) . . ?
C86 C85 Si67 114.8(5) . . ?
C88 C87 Si67 114.9(6) . . ?
C91 C90 C95 120.7(4) . . ?
C91 C90 S65 119.2(3) . . ?
C95 C90 S65 120.0(3) . . ?
C90 C91 C92 118.9(4) . . ?
C91 C92 C93 120.9(4) . . ?
C94 C93 C92 118.1(4) . . ?
C94 C93 C96 120.9(5) . . ?
C92 C93 C96 120.9(5) . . ?
C95 C94 C93 120.8(4) . . ?
C94 C95 C90 120.5(4) . . ?
O102 C105 C108 111.6(4) . . ?
O102 C105 C114 110.5(4) . . ?
C108 C105 C114 108.6(4) . . ?
O102 C105 C106 103.6(3) . . ?
C108 C105 C106 113.9(4) . . ?
C114 C105 C106 108.5(4) . . ?
N103 C106 C107 125.9(4) . . ?
N103 C106 C105 116.5(4) . . ?
C107 C106 C105 117.6(4) . . ?
C109 C108 C105 172.2(5) . . ?
C108 C109 Si98 179.2(5) . . ?
C115 C114 C105 177.8(6) . . ?
C114 C115 Si99 178.2(5) . . ?
C117 C116 Si99 109.3(11) . . ?
C119 C118 Si99 120.0(8) . . ?
C121 C120 Si99 115.1(7) . . ?
C123 C122 C127 120.2(4) . . ?
C123 C122 S97 120.7(4) . . ?
C127 C122 S97 119.0(3) . . ?
C124 C123 C122 118.9(5) . . ?
C125 C124 C123 121.7(4) . . ?
C126 C125 C124 118.3(5) . . ?
C126 C125 C128 120.1(5) . . ?
C124 C125 C128 121.5(5) . . ?
C125 C126 C127 123.1(5) . . ?
C126 C127 C122 117.6(4) . . ?
O134 C137 C140 105.4(5) . . ?
O134 C137 C146 112.1(6) . . ?
C140 C137 C146 108.2(4) . . ?
O134 C137 C138 110.7(5) . . ?
C140 C137 C138 109.4(5) . . ?
C146 C137 C138 110.8(5) . . ?
N135 C138 C139 127.7(6) . . ?
N135 C138 C137 116.3(5) . . ?
C139 C138 C137 115.9(5) . . ?
C141 C140 C137 176.9(6) . . ?
C140 C141 Si30 173.8(5) . . ?
C147 C146 C137 177.4(6) . . ?
C146 C147 Si31 176.0(6) . . ?
C149 C148 Si31 111.8(6) . . ?
C151 C150 Si31 115.4(8) . . ?
C153 C152 Si31 112.6(8) . . ?
C159 C154 C155 119.7(5) . . ?
C159 C154 S129 120.7(4) . . ?
C155 C154 S129 119.6(4) . . ?
C156 C155 C154 119.6(5) . . ?
C155 C156 C157 120.5(6) . . ?
C158 C157 C156 119.1(6) . . ?
C158 C157 C160 121.3(6) . . ?
C156 C157 C160 119.6(6) . . ?
C157 C158 C159 121.2(5) . . ?
C154 C159 C158 119.8(5) . . ?
O166 C169 C172 111.7(4) . . ?
O166 C169 C178 111.3(4) . . ?
C172 C169 C178 108.8(4) . . ?
O166 C169 C170 103.1(3) . . ?
C172 C169 C170 112.6(4) . . ?
C178 C169 C170 109.3(4) . . ?
N167 C170 C171 126.8(4) . . ?
N167 C170 C169 115.3(4) . . ?
C171 C170 C169 117.8(4) . . ?
C173 C172 C169 175.3(5) . . ?
C172 C173 Si62 178.4(5) . . ?
C179 C178 C169 176.4(5) . . ?
C178 C179 Si63 172.3(5) . . ?
C181 C180 Si63 115.9(6) . . ?
C183 C182 Si63 116.0(6) . . ?
C185 C184 Si63 111.6(8) . . ?
C187 C186 C191 119.9(5) . . ?
C187 C186 S161 120.5(4) . . ?
C191 C186 S161 119.5(4) . . ?
C186 C187 C188 118.7(5) . . ?
C189 C188 C187 122.1(5) . . ?
C188 C189 C190 118.6(5) . . ?
C188 C189 C192 122.1(6) . . ?
C190 C189 C192 119.3(6) . . ?
C191 C190 C189 121.4(6) . . ?
C190 C191 C186 119.3(5) . . ?
N7 N8 H8 127.8 . . ?
S1 N8 H8 119.5 . . ?
N39 N40 H40 123.3 . . ?
S33 N40 H40 123.3 . . ?
N71 N72 H72 124.6 . . ?
S65 N72 H72 119.4 . . ?
N103 N104 H104 127.4 . . ?
S97 N104 H104 120.3 . . ?
N135 N136 H136 127.9 . . ?
S129 N136 H136 119.5 . . ?
N167 N168 H168 129.1 . . ?
S161 N168 H168 120.1 . . ?
C10 C11 H11A 106.9 . . ?
C10 C11 H11B 107.1 . . ?
H11A C11 H11B 109.0 . . ?
C10 C11 H11C 108.9 . . ?
H11A C11 H11C 112.5 . . ?
H11B C11 H11C 112.1 . . ?
C15 C14 H14A 108.3 . . ?
Si3 C14 H14A 108.3 . . ?
C15 C14 H14B 108.3 . . ?
Si3 C14 H14B 108.3 . . ?
H14A C14 H14B 107.4 . . ?
C14 C15 H15A 108.4 . . ?
C14 C15 H15B 109.3 . . ?
H15A C15 H15B 107.6 . . ?
C14 C15 H15C 110.2 . . ?
H15A C15 H15C 110.1 . . ?
H15B C15 H15C 111.2 . . ?
C17 C16 H16A 107.6 . . ?
Si3 C16 H16A 110.5 . . ?
C17 C16 H16B 106.5 . . ?
Si3 C16 H16B 109.8 . . ?
H16A C16 H16B 107.3 . . ?
C16 C17 H17A 109.6 . . ?
C16 C17 H17B 110.6 . . ?
H17A C17 H17B 108.9 . . ?
C16 C17 H17C 110.4 . . ?
H17A C17 H17C 106.6 . . ?
H17B C17 H17C 110.6 . . ?
C19 C18 H18A 108.1 . . ?
Si3 C18 H18A 108.1 . . ?
C19 C18 H18B 108.1 . . ?
Si3 C18 H18B 108.1 . . ?
H18A C18 H18B 107.3 . . ?
C18 C19 H19A 107.6 . . ?
C18 C19 H19B 108.0 . . ?
H19A C19 H19B 108.5 . . ?
C18 C19 H19C 108.4 . . ?
H19A C19 H19C 112.1 . . ?
H19B C19 H19C 112.1 . . ?
O6 C20 H20A 111.7 . . ?
O6 C20 H20B 109.2 . . ?
H20A C20 H20B 108.5 . . ?
O6 C20 H20C 110.3 . . ?
H20A C20 H20C 111.3 . . ?
H20B C20 H20C 105.7 . . ?
Si2 C23 H23A 109.5 . . ?
Si2 C23 H23B 109.5 . . ?
H23A C23 H23B 109.5 . . ?
Si2 C23 H23C 109.5 . . ?
H23A C23 H23C 109.5 . . ?
H23B C23 H23C 109.5 . . ?
Si2 C23B H23D 109.5 . . ?
Si2 C23B H23E 109.5 . . ?
H23D C23B H23E 109.5 . . ?
Si2 C23B H23F 109.5 . . ?
H23D C23B H23F 109.5 . . ?
H23E C23B H23F 109.5 . . ?
Si2 C24 H24A 116.4 . . ?
Si2 C24 H24B 104.1 . . ?
H24A C24 H24B 95.6 . . ?
Si2 C24 H24C 100.4 . . ?
H24A C24 H24C 114.9 . . ?
H24B C24 H24C 126.0 . . ?
Si2 C25 H25A 108.4 . . ?
Si2 C25 H25B 110.2 . . ?
H25A C25 H25B 108.1 . . ?
Si2 C25 H25C 109.6 . . ?
H25A C25 H25C 109.4 . . ?
H25B C25 H25C 111.1 . . ?
C28 C27 H27 120.5 . . ?
C26 C27 H27 121.4 . . ?
C29 C28 H28 119.1 . . ?
C27 C28 H28 118.3 . . ?
C31 C30 H30 119.8 . . ?
C29 C30 H30 119.0 . . ?
C26 C31 H31 120.4 . . ?
C30 C31 H31 120.2 . . ?
C29 C32 H32A 111.7 . . ?
C29 C32 H32B 109.6 . . ?
H32A C32 H32B 111.6 . . ?
C29 C32 H32C 108.1 . . ?
H32A C32 H32C 110.4 . . ?
H32B C32 H32C 105.2 . . ?
C42 C43 H43A 111.5 . . ?
C42 C43 H43B 111.7 . . ?
H43A C43 H43B 108.0 . . ?
C42 C43 H43C 110.5 . . ?
H43A C43 H43C 107.5 . . ?
H43B C43 H43C 107.5 . . ?
C47 C46 H46A 105.5 . . ?
Si35 C46 H46A 108.8 . . ?
C47 C46 H46B 106.0 . . ?
Si35 C46 H46B 110.4 . . ?
H46A C46 H46B 110.0 . . ?
C46 C47 H47A 112.1 . . ?
C46 C47 H47B 112.1 . . ?
H47A C47 H47B 108.9 . . ?
C46 C47 H47C 110.7 . . ?
H47A C47 H47C 106.9 . . ?
H47B C47 H47C 105.8 . . ?
C49 C48 H48A 110.4 . . ?
Si35 C48 H48A 109.6 . . ?
C49 C48 H48B 107.1 . . ?
Si35 C48 H48B 108.1 . . ?
H48A C48 H48B 105.1 . . ?
C48 C49 H49A 111.8 . . ?
C48 C49 H49B 110.1 . . ?
H49A C49 H49B 106.6 . . ?
C48 C49 H49C 112.6 . . ?
H49A C49 H49C 107.1 . . ?
H49B C49 H49C 108.3 . . ?
C51A C50 H50A 107.3 . . ?
C51B C50 H50A 125.0 . . ?
Si35 C50 H50A 107.3 . . ?
C51A C50 H50B 107.3 . . ?
C51B C50 H50B 42.8 . . ?
Si35 C50 H50B 107.3 . . ?
H50A C50 H50B 106.9 . . ?
C50 C51A H51A 109.5 . . ?
C50 C51A H51B 109.5 . . ?
H51A C51A H51B 109.5 . . ?
C50 C51A H51C 109.5 . . ?
H51A C51A H51C 109.5 . . ?
H51B C51A H51C 109.5 . . ?
C50 C51B H51D 109.5 . . ?
C50 C51B H51E 109.5 . . ?
H51D C51B H51E 109.5 . . ?
C50 C51B H51F 109.5 . . ?
H51D C51B H51F 109.5 . . ?
H51E C51B H51F 109.5 . . ?
O38 C52 H52A 109.8 . . ?
O38 C52 H52B 110.0 . . ?
H52A C52 H52B 109.0 . . ?
O38 C52 H52C 110.2 . . ?
H52A C52 H52C 107.1 . . ?
H52B C52 H52C 110.7 . . ?
Si34 C55 H55A 116.8 . . ?
Si34 C55 H55B 109.8 . . ?
H55A C55 H55B 108.3 . . ?
Si34 C55 H55C 110.3 . . ?
H55A C55 H55C 110.5 . . ?
H55B C55 H55C 99.7 . . ?
Si34 C56 H56A 112.5 . . ?
Si34 C56 H56B 108.5 . . ?
H56A C56 H56B 110.5 . . ?
Si34 C56 H56C 109.7 . . ?
H56A C56 H56C 111.0 . . ?
H56B C56 H56C 104.3 . . ?
Si34 C57 H57A 114.1 . . ?
Si34 C57 H57B 109.1 . . ?
H57A C57 H57B 102.8 . . ?
Si34 C57 H57C 115.2 . . ?
H57A C57 H57C 111.8 . . ?
H57B C57 H57C 102.3 . . ?
C60 C59 H59 121.6 . . ?
C58 C59 H59 119.3 . . ?
C59 C60 H60 121.3 . . ?
C61 C60 H60 117.6 . . ?
C63 C62 H62 117.5 . . ?
C61 C62 H62 119.2 . . ?
C62 C63 H63 121.6 . . ?
C58 C63 H63 120.2 . . ?
C61 C64 H64A 110.8 . . ?
C61 C64 H64B 108.6 . . ?
H64A C64 H64B 105.1 . . ?
C61 C64 H64C 111.3 . . ?
H64A C64 H64C 112.5 . . ?
H64B C64 H64C 108.2 . . ?
C74 C75 H75A 108.8 . . ?
C74 C75 H75B 108.1 . . ?
H75A C75 H75B 110.0 . . ?
C74 C75 H75C 108.5 . . ?
H75A C75 H75C 111.6 . . ?
H75B C75 H75C 109.8 . . ?
Si66 C78 H78A 111.5 . . ?
Si66 C78 H78B 113.1 . . ?
H78A C78 H78B 111.5 . . ?
Si66 C78 H78C 108.9 . . ?
H78A C78 H78C 104.9 . . ?
H78B C78 H78C 106.6 . . ?
Si66 C79 H79A 109.9 . . ?
Si66 C79 H79B 109.2 . . ?
H79A C79 H79B 107.0 . . ?
Si66 C79 H79C 112.0 . . ?
H79A C79 H79C 109.2 . . ?
H79B C79 H79C 109.4 . . ?
Si66 C80 H80A 109.7 . . ?
Si66 C80 H80B 110.0 . . ?
H80A C80 H80B 107.0 . . ?
Si66 C80 H80C 110.5 . . ?
H80A C80 H80C 110.0 . . ?
H80B C80 H80C 109.6 . . ?
C84 C83 H83A 106.7 . . ?
Si67 C83 H83A 109.8 . . ?
C84 C83 H83B 105.5 . . ?
Si67 C83 H83B 109.9 . . ?
H83A C83 H83B 110.3 . . ?
C83 C84 H84A 111.8 . . ?
C83 C84 H84B 108.6 . . ?
H84A C84 H84B 109.2 . . ?
C83 C84 H84C 109.9 . . ?
H84A C84 H84C 110.5 . . ?
H84B C84 H84C 106.6 . . ?
C86 C85 H85A 108.5 . . ?
Si67 C85 H85A 110.0 . . ?
C86 C85 H85B 108.7 . . ?
Si67 C85 H85B 110.0 . . ?
H85A C85 H85B 104.2 . . ?
C85 C86 H86A 110.9 . . ?
C85 C86 H86B 107.8 . . ?
H86A C86 H86B 109.7 . . ?
C85 C86 H86C 108.0 . . ?
H86A C86 H86C 110.8 . . ?
H86B C86 H86C 109.5 . . ?
C88 C87 H87A 109.1 . . ?
Si67 C87 H87A 110.4 . . ?
C88 C87 H87B 108.3 . . ?
Si67 C87 H87B 110.1 . . ?
H87A C87 H87B 103.4 . . ?
C87 C88 H88A 114.0 . . ?
C87 C88 H88B 111.8 . . ?
H88A C88 H88B 106.2 . . ?
C87 C88 H88C 111.9 . . ?
H88A C88 H88C 105.5 . . ?
H88B C88 H88C 107.0 . . ?
O70 C89 H89A 109.8 . . ?
O70 C89 H89B 111.8 . . ?
H89A C89 H89B 110.8 . . ?
O70 C89 H89C 109.8 . . ?
H89A C89 H89C 106.8 . . ?
H89B C89 H89C 107.6 . . ?
C90 C91 H91 121.1 . . ?
C92 C91 H91 119.9 . . ?
C91 C92 H92 119.3 . . ?
C93 C92 H92 119.8 . . ?
C95 C94 H94 120.6 . . ?
C93 C94 H94 118.5 . . ?
C94 C95 H95 121.2 . . ?
C90 C95 H95 118.4 . . ?
C93 C96 H96A 110.7 . . ?
C93 C96 H96B 110.1 . . ?
H96A C96 H96B 108.5 . . ?
C93 C96 H96C 110.4 . . ?
H96A C96 H96C 110.6 . . ?
H96B C96 H96C 106.4 . . ?
C106 C107 H107A 112.2 . . ?
C106 C107 H107B 110.8 . . ?
H107A C107 H107B 106.0 . . ?
C106 C107 H107C 112.0 . . ?
H107A C107 H107C 108.3 . . ?
H107B C107 H107C 107.3 . . ?
Si98 C110 H110A 113.9 . . ?
Si98 C110 H110B 108.6 . . ?
H110A C110 H110B 107.9 . . ?
Si98 C110 H110C 110.7 . . ?
H110A C110 H110C 112.6 . . ?
H110B C110 H110C 102.6 . . ?
Si98 C111 H111A 111.8 . . ?
Si98 C111 H111B 110.0 . . ?
H111A C111 H111B 109.2 . . ?
Si98 C111 H111C 110.9 . . ?
H111A C111 H111C 109.1 . . ?
H111B C111 H111C 105.5 . . ?
Si98 C112 H112A 110.4 . . ?
Si98 C112 H112B 110.1 . . ?
H112A C112 H112B 110.6 . . ?
Si98 C112 H112C 109.1 . . ?
H112A C112 H112C 109.2 . . ?
H112B C112 H112C 107.4 . . ?
O102 C113 H113A 108.3 . . ?
O102 C113 H113B 108.6 . . ?
H113A C113 H113B 105.3 . . ?
O102 C113 H113C 111.2 . . ?
H113A C113 H113C 110.7 . . ?
H113B C113 H113C 112.5 . . ?
C117 C116 H116A 113.8 . . ?
Si99 C116 H116A 106.4 . . ?
C117 C116 H116B 115.1 . . ?
Si99 C116 H116B 108.2 . . ?
H116A C116 H116B 103.5 . . ?
C116 C117 H117A 111.9 . . ?
C116 C117 H117B 106.7 . . ?
H117A C117 H117B 111.0 . . ?
C116 C117 H117C 106.8 . . ?
H117A C117 H117C 113.6 . . ?
H117B C117 H117C 106.4 . . ?
C119 C118 H118A 100.5 . . ?
Si99 C118 H118A 111.4 . . ?
C119 C118 H118B 102.1 . . ?
Si99 C118 H118B 112.7 . . ?
H118A C118 H118B 108.9 . . ?
C118 C119 H119A 114.4 . . ?
C118 C119 H119B 112.3 . . ?
H119A C119 H119B 109.1 . . ?
C118 C119 H119C 109.6 . . ?
H119A C119 H119C 105.7 . . ?
H119B C119 H119C 105.1 . . ?
C121 C120 H120A 105.0 . . ?
Si99 C120 H120A 111.0 . . ?
C121 C120 H120B 107.4 . . ?
Si99 C120 H120B 114.5 . . ?
H120A C120 H120B 102.8 . . ?
C120 C121 H121A 115.9 . . ?
C120 C121 H121B 110.3 . . ?
H121A C121 H121B 105.9 . . ?
C120 C121 H121C 109.7 . . ?
H121A C121 H121C 108.8 . . ?
H121B C121 H121C 105.8 . . ?
C124 C123 H123 122.3 . . ?
C122 C123 H123 118.7 . . ?
C125 C124 H124 118.8 . . ?
C123 C124 H124 119.4 . . ?
C125 C126 H126 121.3 . . ?
C127 C126 H126 115.5 . . ?
C126 C127 H127 122.3 . . ?
C122 C127 H127 120.1 . . ?
C125 C128 H128A 108.7 . . ?
C125 C128 H128B 110.3 . . ?
H128A C128 H128B 108.4 . . ?
C125 C128 H128C 109.6 . . ?
H128A C128 H128C 108.2 . . ?
H128B C128 H128C 111.5 . . ?
C138 C139 H139A 109.3 . . ?
C138 C139 H139B 106.6 . . ?
H139A C139 H139B 110.0 . . ?
C138 C139 H139C 108.8 . . ?
H139A C139 H139C 112.4 . . ?
H139B C139 H139C 109.6 . . ?
Si30 C142 H142A 119.3 . . ?
Si30 C142 H142B 112.8 . . ?
H142A C142 H142B 102.7 . . ?
Si30 C142 H142C 115.5 . . ?
H142A C142 H142C 105.5 . . ?
H142B C142 H142C 98.3 . . ?
Si30 C143 H143A 108.3 . . ?
Si30 C143 H143B 110.4 . . ?
H143A C143 H143B 106.6 . . ?
Si30 C143 H143C 110.7 . . ?
H143A C143 H143C 109.2 . . ?
H143B C143 H143C 111.6 . . ?
Si30 C144 H144A 113.1 . . ?
Si30 C144 H144B 115.0 . . ?
H144A C144 H144B 108.6 . . ?
Si30 C144 H144C 111.1 . . ?
H144A C144 H144C 102.4 . . ?
H144B C144 H144C 105.7 . . ?
O134 C145 H145A 116.7 . . ?
O134 C145 H145B 119.4 . . ?
H145A C145 H145B 114.9 . . ?
O134 C145 H145C 104.7 . . ?
H145A C145 H145C 96.9 . . ?
H145B C145 H145C 98.5 . . ?
C149 C148 H148A 108.0 . . ?
Si31 C148 H148A 111.5 . . ?
C149 C148 H148B 109.0 . . ?
Si31 C148 H148B 110.1 . . ?
H148A C148 H148B 106.3 . . ?
C148 C149 H149A 111.6 . . ?
C148 C149 H149B 109.7 . . ?
H149A C149 H149B 109.7 . . ?
C148 C149 H149C 108.6 . . ?
H149A C149 H149C 108.7 . . ?
H149B C149 H149C 108.6 . . ?
C151 C150 H150A 105.0 . . ?
Si31 C150 H150A 109.7 . . ?
C151 C150 H150B 108.4 . . ?
Si31 C150 H150B 109.4 . . ?
H150A C150 H150B 108.7 . . ?
C150 C151 H151A 109.4 . . ?
C150 C151 H151B 110.9 . . ?
H151A C151 H151B 112.7 . . ?
C150 C151 H151C 106.6 . . ?
H151A C151 H151C 107.7 . . ?
H151B C151 H151C 109.4 . . ?
C153 C152 H152A 109.1 . . ?
Si31 C152 H152A 109.1 . . ?
C153 C152 H152B 109.1 . . ?
Si31 C152 H152B 109.1 . . ?
H152A C152 H152B 107.8 . . ?
C152 C153 H153A 110.5 . . ?
C152 C153 H153B 120.6 . . ?
H153A C153 H153B 97.1 . . ?
C152 C153 H153C 116.5 . . ?
H153A C153 H153C 99.4 . . ?
H153B C153 H153C 108.8 . . ?
C156 C155 H155 120.2 . . ?
C154 C155 H155 120.2 . . ?
C155 C156 H156 119.2 . . ?
C157 C156 H156 120.2 . . ?
C157 C158 H158 120.4 . . ?
C159 C158 H158 118.4 . . ?
C154 C159 H159 121.2 . . ?
C158 C159 H159 118.9 . . ?
C157 C160 H160A 110.6 . . ?
C157 C160 H160B 107.0 . . ?
H160A C160 H160B 107.7 . . ?
C157 C160 H160C 109.4 . . ?
H160A C160 H160C 114.6 . . ?
H160B C160 H160C 107.1 . . ?
C170 C171 H171A 112.5 . . ?
C170 C171 H171B 111.0 . . ?
H171A C171 H171B 106.9 . . ?
C170 C171 H171C 111.7 . . ?
H171A C171 H171C 107.7 . . ?
H171B C171 H171C 106.8 . . ?
Si62 C174 H174A 112.3 . . ?
Si62 C174 H174B 109.2 . . ?
H174A C174 H174B 107.0 . . ?
Si62 C174 H174C 111.5 . . ?
H174A C174 H174C 111.6 . . ?
H174B C174 H174C 104.8 . . ?
Si62 C175 H175A 110.6 . . ?
Si62 C175 H175B 109.7 . . ?
H175A C175 H175B 112.9 . . ?
Si62 C175 H175C 107.8 . . ?
H175A C175 H175C 109.6 . . ?
H175B C175 H175C 106.1 . . ?
Si62 C176 H176A 112.9 . . ?
Si62 C176 H176B 115.5 . . ?
H176A C176 H176B 114.4 . . ?
Si62 C176 H176C 107.2 . . ?
H176A C176 H176C 101.6 . . ?
H176B C176 H176C 103.4 . . ?
O166 C177 H177A 109.3 . . ?
O166 C177 H177B 108.9 . . ?
H177A C177 H177B 106.9 . . ?
O166 C177 H177C 110.3 . . ?
H177A C177 H177C 110.0 . . ?
H177B C177 H177C 111.5 . . ?
C181 C180 H180A 106.9 . . ?
Si63 C180 H180A 107.8 . . ?
C181 C180 H180B 108.9 . . ?
Si63 C180 H180B 109.4 . . ?
H180A C180 H180B 107.6 . . ?
C180 C181 H181A 108.5 . . ?
C180 C181 H181B 109.5 . . ?
H181A C181 H181B 110.1 . . ?
C180 C181 H181C 108.0 . . ?
H181A C181 H181C 109.7 . . ?
H181B C181 H181C 110.9 . . ?
C183 C182 H182A 107.7 . . ?
Si63 C182 H182A 107.9 . . ?
C183 C182 H182B 106.3 . . ?
Si63 C182 H182B 110.1 . . ?
H182A C182 H182B 108.5 . . ?
C182 C183 H183A 110.3 . . ?
C182 C183 H183B 107.5 . . ?
H183A C183 H183B 102.9 . . ?
C182 C183 H183C 113.2 . . ?
H183A C183 H183C 114.1 . . ?
H183B C183 H183C 108.1 . . ?
C185 C184 H184A 105.2 . . ?
Si63 C184 H184A 108.6 . . ?
C185 C184 H184B 110.3 . . ?
Si63 C184 H184B 114.7 . . ?
H184A C184 H184B 105.9 . . ?
C184 C185 H185A 116.2 . . ?
C184 C185 H185B 114.7 . . ?
H185A C185 H185B 101.4 . . ?
C184 C185 H185C 113.5 . . ?
H185A C185 H185C 105.7 . . ?
H185B C185 H185C 103.8 . . ?
C186 C187 H187 119.5 . . ?
C188 C187 H187 121.7 . . ?
C189 C188 H188 116.4 . . ?
C187 C188 H188 121.5 . . ?
C191 C190 H190 117.2 . . ?
C189 C190 H190 121.4 . . ?
C190 C191 H191 120.9 . . ?
C186 C191 H191 119.7 . . ?
C189 C192 H192A 109.5 . . ?
C189 C192 H192B 109.5 . . ?
H192A C192 H192B 109.5 . . ?
C189 C192 H192C 109.4 . . ?
H192A C192 H192C 109.5 . . ?
H192B C192 H192C 109.5 . . ?

loop_
_geom_bond_atom_site_label_1
_geom_bond_atom_site_label_2
_geom_bond_distance
_geom_bond_site_symmetry_2
_geom_bond_publ_flag
S1 O4 1.427(3) . ?
S1 O5 1.450(3) . ?
S1 N8 1.655(4) . ?
S1 C26 1.763(5) . ?
S33 O36 1.434(3) . ?
S33 O37 1.435(3) . ?
S33 N40 1.637(3) . ?
S33 C58 1.775(4) . ?
S65 O69 1.417(3) . ?
S65 O68 1.440(3) . ?
S65 N72 1.640(4) . ?
S65 C90 1.758(5) . ?
S97 O100 1.421(3) . ?
S97 O101 1.438(3) . ?
S97 N104 1.662(4) . ?
S97 C122 1.751(5) . ?
S129 O133 1.423(3) . ?
S129 O132 1.445(4) . ?
S129 N136 1.654(4) . ?
S129 C154 1.750(5) . ?
S161 O164 1.429(3) . ?
S161 O165 1.442(3) . ?
S161 N168 1.649(4) . ?
S161 C186 1.750(5) . ?
Si2 C23B 1.619(16) . ?
Si2 C25 1.787(8) . ?
Si2 C22 1.857(5) . ?
Si2 C24 1.964(16) . ?
Si2 C23 2.25(2) . ?
Si3 C13 1.836(5) . ?
Si3 C16 1.865(6) . ?
Si3 C18 1.866(6) . ?
Si3 C14 1.868(6) . ?
Si34 C56 1.819(9) . ?
Si34 C54 1.832(6) . ?
Si34 C55 1.860(11) . ?
Si34 C57 1.881(11) . ?
Si35 C48 1.834(7) . ?
Si35 C45 1.841(5) . ?
Si35 C46 1.857(9) . ?
Si35 C50 1.887(8) . ?
Si66 C80 1.825(7) . ?
Si66 C79 1.851(9) . ?
Si66 C77 1.853(5) . ?
Si66 C78 1.873(8) . ?
Si67 C82 1.835(5) . ?
Si67 C85 1.863(6) . ?
Si67 C87 1.867(7) . ?
Si67 C83 1.889(7) . ?
Si98 C111 1.830(7) . ?
Si98 C110 1.841(8) . ?
Si98 C109 1.851(5) . ?
Si98 C112 1.850(8) . ?
Si99 C118 1.843(13) . ?
Si99 C115 1.845(5) . ?
Si99 C120 1.848(8) . ?
Si99 C116 1.850(13) . ?
Si30 C144 1.798(12) . ?
Si30 C142 1.842(10) . ?
Si30 C141 1.863(6) . ?
Si30 C143 1.879(9) . ?
Si31 C150 1.838(9) . ?
Si31 C152 1.863(9) . ?
Si31 C148 1.896(7) . ?
Si31 C147 1.894(9) . ?
Si62 C176 1.750(12) . ?
Si62 C175 1.798(16) . ?
Si62 C173 1.801(5) . ?
Si62 C174 1.812(10) . ?
Si63 C184 1.823(9) . ?
Si63 C179 1.832(5) . ?
Si63 C182 1.853(8) . ?
Si63 C180 1.889(9) . ?
O6 C20 1.413(6) . ?
O6 C9 1.419(5) . ?
O38 C41 1.429(6) . ?
O38 C52 1.435(6) . ?
O70 C73 1.432(6) . ?
O70 C89 1.434(6) . ?
O102 C113 1.418(7) . ?
O102 C105 1.426(6) . ?
O134 C137 1.408(8) . ?
O134 C145 1.417(11) . ?
O166 C169 1.433(6) . ?
O166 C177 1.449(7) . ?
N7 C10 1.262(6) . ?
N7 N8 1.407(5) . ?
N39 C42 1.278(6) . ?
N39 N40 1.407(5) . ?
N71 C74 1.261(6) . ?
N71 N72 1.399(5) . ?
N103 C106 1.274(6) . ?
N103 N104 1.404(5) . ?
N135 C138 1.263(7) . ?
N135 N136 1.397(6) . ?
N167 C170 1.283(6) . ?
N167 N168 1.408(5) . ?
C9 C21 1.474(7) . ?
C9 C12 1.472(6) . ?
C9 C10 1.562(6) . ?
C10 C11 1.510(6) . ?
C12 C13 1.210(6) . ?
C14 C15 1.500(11) . ?
C16 C17 1.533(10) . ?
C18 C19 1.531(11) . ?
C21 C22 1.197(7) . ?
C26 C31 1.374(7) . ?
C26 C27 1.396(6) . ?
C27 C28 1.381(8) . ?
C28 C29 1.368(8) . ?
C29 C30 1.391(7) . ?
C29 C32 1.494(8) . ?
C30 C31 1.381(7) . ?
C41 C53 1.465(7) . ?
C41 C44 1.501(6) . ?
C41 C42 1.548(7) . ?
C42 C43 1.503(7) . ?
C44 C45 1.191(7) . ?
C46 C47 1.483(15) . ?
C48 C49 1.553(12) . ?
C50 C51A 1.25(2) . ?
C50 C51B 1.350(17) . ?
C53 C54 1.207(7) . ?
C58 C59 1.393(7) . ?
C58 C63 1.401(7) . ?
C59 C60 1.375(7) . ?
C60 C61 1.402(8) . ?
C61 C62 1.372(9) . ?
C61 C64 1.516(8) . ?
C62 C63 1.363(8) . ?
C73 C76 1.459(6) . ?
C73 C81 1.501(7) . ?
C73 C74 1.540(7) . ?
C74 C75 1.517(6) . ?
C76 C77 1.216(7) . ?
C81 C82 1.186(7) . ?
C83 C84 1.482(10) . ?
C85 C86 1.517(10) . ?
C87 C88 1.493(12) . ?
C90 C91 1.367(6) . ?
C90 C95 1.389(6) . ?
C91 C92 1.399(7) . ?
C92 C93 1.401(7) . ?
C93 C94 1.394(7) . ?
C93 C96 1.525(8) . ?
C94 C95 1.361(7) . ?
C105 C108 1.470(6) . ?
C105 C114 1.491(6) . ?
C105 C106 1.530(7) . ?
C106 C107 1.493(7) . ?
C108 C109 1.195(6) . ?
C114 C115 1.209(7) . ?
C116 C117 1.528(15) . ?
C118 C119 1.430(19) . ?
C120 C121 1.528(13) . ?
C122 C123 1.399(7) . ?
C122 C127 1.418(7) . ?
C123 C124 1.388(8) . ?
C124 C125 1.378(8) . ?
C125 C126 1.374(8) . ?
C125 C128 1.533(8) . ?
C126 C127 1.379(8) . ?
C137 C140 1.472(8) . ?
C137 C146 1.484(9) . ?
C137 C138 1.549(9) . ?
C138 C139 1.491(9) . ?
C140 C141 1.200(8) . ?
C146 C147 1.215(9) . ?
C148 C149 1.492(12) . ?
C150 C151 1.486(15) . ?
C152 C153 1.520(13) . ?
C154 C159 1.374(7) . ?
C154 C155 1.414(7) . ?
C155 C156 1.374(8) . ?
C156 C157 1.394(8) . ?
C157 C158 1.379(9) . ?
C157 C160 1.544(9) . ?
C158 C159 1.382(8) . ?
C169 C172 1.468(6) . ?
C169 C178 1.473(7) . ?
C169 C170 1.530(6) . ?
C170 C171 1.489(7) . ?
C172 C173 1.234(7) . ?
C178 C179 1.216(7) . ?
C180 C181 1.483(13) . ?
C182 C183 1.478(12) . ?
C184 C185 1.54(3) . ?
C186 C187 1.386(7) . ?
C186 C191 1.410(7) . ?
C187 C188 1.399(9) . ?
C188 C189 1.347(9) . ?
C189 C190 1.409(9) . ?
C189 C192 1.506(7) . ?
C190 C191 1.358(9) . ?
N8 H8 0.9493 . ?
N40 H40 0.8600 . ?
N72 H72 0.9492 . ?
N104 H104 0.9822 . ?
N136 H136 0.9339 . ?
N168 H168 0.9886 . ?
C11 H11A 0.9606 . ?
C11 H11B 0.9651 . ?
C11 H11C 0.9241 . ?
C14 H14A 0.9700 . ?
C14 H14B 0.9700 . ?
C15 H15A 0.9775 . ?
C15 H15B 0.9647 . ?
C15 H15C 0.9350 . ?
C16 H16A 0.9535 . ?
C16 H16B 0.9920 . ?
C17 H17A 0.9876 . ?
C17 H17B 0.9391 . ?
C17 H17C 0.9678 . ?
C18 H18A 0.9700 . ?
C18 H18B 0.9700 . ?
C19 H19A 0.9658 . ?
C19 H19B 0.9659 . ?
C19 H19C 0.9237 . ?
C20 H20A 0.9316 . ?
C20 H20B 0.9994 . ?
C20 H20C 0.9675 . ?
C23 H23A 0.9600 . ?
C23 H23B 0.9600 . ?
C23 H23C 0.9600 . ?
C23B H23D 0.9600 . ?
C23B H23E 0.9600 . ?
C23B H23F 0.9600 . ?
C24 H24A 0.9370 . ?
C24 H24B 1.1690 . ?
C24 H24C 1.0098 . ?
C25 H25A 0.9782 . ?
C25 H25B 0.9579 . ?
C25 H25C 0.9432 . ?
C27 H27 0.9917 . ?
C28 H28 0.9914 . ?
C30 H30 0.9300 . ?
C31 H31 0.9342 . ?
C32 H32A 0.9147 . ?
C32 H32B 0.9808 . ?
C32 H32C 0.9932 . ?
C43 H43A 0.9694 . ?
C43 H43B 0.9687 . ?
C43 H43C 0.9752 . ?
C46 H46A 0.9693 . ?
C46 H46B 0.9449 . ?
C47 H47A 0.9565 . ?
C47 H47B 0.9701 . ?
C47 H47C 0.9949 . ?
C48 H48A 0.9607 . ?
C48 H48B 1.0140 . ?
C49 H49A 0.9850 . ?
C49 H49B 0.9698 . ?
C49 H49C 0.9642 . ?
C50 H50A 0.9700 . ?
C50 H50B 0.9700 . ?
C51A H51A 0.9600 . ?
C51A H51B 0.9600 . ?
C51A H51C 0.9600 . ?
C51B H51D 0.9600 . ?
C51B H51E 0.9600 . ?
C51B H51F 0.9600 . ?
C52 H52A 0.9841 . ?
C52 H52B 0.9415 . ?
C52 H52C 0.9643 . ?
C55 H55A 0.8929 . ?
C55 H55B 1.0384 . ?
C55 H55C 1.0131 . ?
C56 H56A 0.9117 . ?
C56 H56B 0.9959 . ?
C56 H56C 0.9899 . ?
C57 H57A 0.9431 . ?
C57 H57B 1.0606 . ?
C57 H57C 0.9505 . ?
C59 H59 0.9631 . ?
C60 H60 0.9453 . ?
C62 H62 0.9794 . ?
C63 H63 0.9735 . ?
C64 H64A 0.9627 . ?
C64 H64B 1.0117 . ?
C64 H64C 0.9228 . ?
C75 H75A 0.9470 . ?
C75 H75B 0.9668 . ?
C75 H75C 0.9489 . ?
C78 H78A 0.9591 . ?
C78 H78B 0.9373 . ?
C78 H78C 1.0173 . ?
C79 H79A 0.9769 . ?
C79 H79B 0.9736 . ?
C79 H79C 0.9467 . ?
C80 H80A 0.9723 . ?
C80 H80B 0.9778 . ?
C80 H80C 0.9408 . ?
C83 H83A 0.9500 . ?
C83 H83B 0.9600 . ?
C84 H84A 0.9380 . ?
C84 H84B 0.9846 . ?
C84 H84C 0.9701 . ?
C85 H85A 0.9989 . ?
C85 H85B 0.9874 . ?
C86 H86A 0.9504 . ?
C86 H86B 0.9665 . ?
C86 H86C 0.9537 . ?
C87 H87A 0.9898 . ?
C87 H87B 1.0080 . ?
C88 H88A 0.9896 . ?
C88 H88B 0.9706 . ?
C88 H88C 0.9801 . ?
C89 H89A 0.9574 . ?
C89 H89B 0.9468 . ?
C89 H89C 0.9954 . ?
C91 H91 0.9839 . ?
C92 H92 0.9993 . ?
C94 H94 0.9393 . ?
C95 H95 0.9366 . ?
C96 H96A 0.9399 . ?
C96 H96B 0.9913 . ?
C96 H96C 0.9664 . ?
C107 H107A 0.9754 . ?
C107 H107B 0.9878 . ?
C107 H107C 0.9585 . ?
C110 H110A 0.9065 . ?
C110 H110B 1.0309 . ?
C110 H110C 0.9778 . ?
C111 H111A 0.9387 . ?
C111 H111B 0.9840 . ?
C111 H111C 0.9849 . ?
C112 H112A 0.9425 . ?
C112 H112B 0.9648 . ?
C112 H112C 0.9803 . ?
C113 H113A 0.9960 . ?
C113 H113B 0.9759 . ?
C113 H113C 0.9093 . ?
C116 H116A 1.0158 . ?
C116 H116B 0.9802 . ?
C117 H117A 0.9077 . ?
C117 H117B 0.9932 . ?
C117 H117C 0.9651 . ?
C118 H118A 0.9626 . ?
C118 H118B 0.9636 . ?
C119 H119A 0.9578 . ?
C119 H119B 0.9669 . ?
C119 H119C 1.0080 . ?
C120 H120A 1.0365 . ?
C120 H120B 0.9681 . ?
C121 H121A 0.9641 . ?
C121 H121B 1.0007 . ?
C121 H121C 0.9643 . ?
C123 H123 0.9486 . ?
C124 H124 0.9362 . ?
C126 H126 0.9942 . ?
C127 H127 1.0109 . ?
C128 H128A 0.9857 . ?
C128 H128B 0.9468 . ?
C128 H128C 0.9497 . ?
C139 H139A 0.9410 . ?
C139 H139B 0.9727 . ?
C139 H139C 0.9455 . ?
C142 H142A 0.9509 . ?
C142 H142B 1.0542 . ?
C142 H142C 1.0184 . ?
C143 H143A 0.9912 . ?
C143 H143B 0.9644 . ?
C143 H143C 0.9310 . ?
C144 H144A 0.9878 . ?
C144 H144B 0.9424 . ?
C144 H144C 1.0239 . ?
C145 H145A 0.9437 . ?
C145 H145B 0.9163 . ?
C145 H145C 1.1442 . ?
C148 H148A 0.9840 . ?
C148 H148B 0.9753 . ?
C149 H149A 0.9588 . ?
C149 H149B 0.9592 . ?
C149 H149C 0.9711 . ?
C150 H150A 0.9741 . ?
C150 H150B 0.9548 . ?
C151 H151A 0.9518 . ?
C151 H151B 0.9317 . ?
C151 H151C 0.9892 . ?
C152 H152A 0.9700 . ?
C152 H152B 0.9700 . ?
C153 H153A 1.1054 . ?
C153 H153B 0.9832 . ?
C153 H153C 0.9446 . ?
C155 H155 0.9847 . ?
C156 H156 0.9884 . ?
C158 H158 0.9538 . ?
C159 H159 0.9380 . ?
C160 H160A 0.9279 . ?
C160 H160B 1.0130 . ?
C160 H160C 0.9349 . ?
C171 H171A 0.9694 . ?
C171 H171B 0.9814 . ?
C171 H171C 0.9720 . ?
C174 H174A 0.9333 . ?
C174 H174B 1.0164 . ?
C174 H174C 0.9618 . ?
C175 H175A 0.9195 . ?
C175 H175B 0.9620 . ?
C175 H175C 0.9990 . ?
C176 H176A 0.9462 . ?
C176 H176B 0.9187 . ?
C176 H176C 1.0746 . ?
C177 H177A 0.9842 . ?
C177 H177B 0.9677 . ?
C177 H177C 0.9291 . ?
C180 H180A 0.9860 . ?
C180 H180B 0.9563 . ?
C181 H181A 0.9626 . ?
C181 H181B 0.9497 . ?
C181 H181C 0.9542 . ?
C182 H182A 1.0012 . ?
C182 H182B 0.9296 . ?
C183 H183A 0.9687 . ?
C183 H183B 1.0355 . ?
C183 H183C 0.8988 . ?
C184 H184A 1.0447 . ?
C184 H184B 0.9171 . ?
C185 H185A 1.0003 . ?
C185 H185B 1.0250 . ?
C185 H185C 0.9667 . ?
C187 H187 0.9526 . ?
C188 H188 0.9550 . ?
C190 H190 0.9969 . ?
C191 H191 1.0102 . ?
C192 H192A 0.9600 . ?
C192 H192B 0.9600 . ?
C192 H192C 0.9600 . ?

loop_
_geom_torsion_atom_site_label_1
_geom_torsion_atom_site_label_2
_geom_torsion_atom_site_label_3
_geom_torsion_atom_site_label_4
_geom_torsion
_geom_torsion_site_symmetry_1
_geom_torsion_site_symmetry_2
_geom_torsion_site_symmetry_3
_geom_torsion_site_symmetry_4
_geom_torsion_publ_flag
C10 N7 N8 S1 167.5(3) . . . . ?
O4 S1 N8 N7 55.6(3) . . . . ?
O5 S1 N8 N7 -176.4(3) . . . . ?
C26 S1 N8 N7 -61.8(3) . . . . ?
C42 N39 N40 S33 -175.9(3) . . . . ?
O36 S33 N40 N39 -54.0(3) . . . . ?
O37 S33 N40 N39 178.4(3) . . . . ?
C58 S33 N40 N39 63.0(3) . . . . ?
C74 N71 N72 S65 179.2(3) . . . . ?
O69 S65 N72 N71 50.1(3) . . . . ?
O68 S65 N72 N71 177.5(3) . . . . ?
C90 S65 N72 N71 -67.2(3) . . . . ?
C106 N103 N104 S97 -168.3(3) . . . . ?
O100 S97 N104 N103 -60.3(4) . . . . ?
O101 S97 N104 N103 172.1(3) . . . . ?
C122 S97 N104 N103 57.6(3) . . . . ?
C138 N135 N136 S129 167.1(4) . . . . ?
O133 S129 N136 N135 50.4(4) . . . . ?
O132 S129 N136 N135 179.1(3) . . . . ?
C154 S129 N136 N135 -67.0(4) . . . . ?
C170 N167 N168 S161 -165.4(3) . . . . ?
O164 S161 N168 N167 -59.3(3) . . . . ?
O165 S161 N168 N167 173.1(3) . . . . ?
C186 S161 N168 N167 57.1(3) . . . . ?
C20 O6 C9 C21 62.4(5) . . . . ?
C20 O6 C9 C12 -60.4(5) . . . . ?
C20 O6 C9 C10 179.3(4) . . . . ?
N8 N7 C10 C11 -2.7(7) . . . . ?
N8 N7 C10 C9 178.3(3) . . . . ?
O6 C9 C10 N7 124.4(4) . . . . ?
C21 C9 C10 N7 -116.3(4) . . . . ?
C12 C9 C10 N7 4.4(5) . . . . ?
O6 C9 C10 C11 -54.7(5) . . . . ?
C21 C9 C10 C11 64.6(5) . . . . ?
C12 C9 C10 C11 -174.7(4) . . . . ?
O6 C9 C12 C13 20(6) . . . . ?
C21 C9 C12 C13 -104(5) . . . . ?
C10 C9 C12 C13 136(5) . . . . ?
C9 C12 C13 Si3 -92(15) . . . . ?
C16 Si3 C13 C12 -66(14) . . . . ?
C18 Si3 C13 C12 53(14) . . . . ?
C14 Si3 C13 C12 17E1(10) . . . . ?
C13 Si3 C14 C15 60.0(6) . . . . ?
C16 Si3 C14 C15 -60.0(6) . . . . ?
C18 Si3 C14 C15 178.4(6) . . . . ?
C13 Si3 C16 C17 -41.3(6) . . . . ?
C18 Si3 C16 C17 -159.9(5) . . . . ?
C14 Si3 C16 C17 78.8(5) . . . . ?
C13 Si3 C18 C19 47.8(6) . . . . ?
C16 Si3 C18 C19 166.4(5) . . . . ?
C14 Si3 C18 C19 -70.8(6) . . . . ?
O6 C9 C21 C22 96(12) . . . . ?
C12 C9 C21 C22 -141(12) . . . . ?
C10 C9 C21 C22 -19(12) . . . . ?
C9 C21 C22 Si2 149(11) . . . . ?
C23B Si2 C22 C21 28(14) . . . . ?
C25 Si2 C22 C21 -120(14) . . . . ?
C24 Si2 C22 C21 130(14) . . . . ?
C23 Si2 C22 C21 -26(14) . . . . ?
O4 S1 C26 C31 163.7(4) . . . . ?
O5 S1 C26 C31 31.4(4) . . . . ?
N8 S1 C26 C31 -79.3(4) . . . . ?
O4 S1 C26 C27 -15.5(4) . . . . ?
O5 S1 C26 C27 -147.8(4) . . . . ?
N8 S1 C26 C27 101.6(4) . . . . ?
C31 C26 C27 C28 -0.9(7) . . . . ?
S1 C26 C27 C28 178.2(4) . . . . ?
C26 C27 C28 C29 0.9(8) . . . . ?
C27 C28 C29 C30 -0.1(8) . . . . ?
C27 C28 C29 C32 -178.2(6) . . . . ?
C28 C29 C30 C31 -0.7(8) . . . . ?
C32 C29 C30 C31 177.4(5) . . . . ?
C27 C26 C31 C30 0.2(7) . . . . ?
S1 C26 C31 C30 -179.0(4) . . . . ?
C29 C30 C31 C26 0.7(8) . . . . ?
C52 O38 C41 C53 -58.7(6) . . . . ?
C52 O38 C41 C44 -176.8(4) . . . . ?
C52 O38 C41 C42 66.9(5) . . . . ?
N40 N39 C42 C43 -2.6(6) . . . . ?
N40 N39 C42 C41 179.8(3) . . . . ?
O38 C41 C42 N39 -130.7(4) . . . . ?
C53 C41 C42 N39 -5.1(5) . . . . ?
C44 C41 C42 N39 114.8(4) . . . . ?
O38 C41 C42 C43 51.5(5) . . . . ?
C53 C41 C42 C43 177.1(4) . . . . ?
C44 C41 C42 C43 -63.0(5) . . . . ?
O38 C41 C44 C45 116(13) . . . . ?
C53 C41 C44 C45 -5(13) . . . . ?
C42 C41 C44 C45 -128(13) . . . . ?
C41 C44 C45 Si35 13(17) . . . . ?
C48 Si35 C45 C44 -103(5) . . . . ?
C46 Si35 C45 C44 21(5) . . . . ?
C50 Si35 C45 C44 137(5) . . . . ?
C48 Si35 C46 C47 68.6(7) . . . . ?
C45 Si35 C46 C47 -51.4(7) . . . . ?
C50 Si35 C46 C47 -167.7(6) . . . . ?
C45 Si35 C48 C49 46.8(6) . . . . ?
C46 Si35 C48 C49 -71.2(6) . . . . ?
C50 Si35 C48 C49 166.2(6) . . . . ?
C48 Si35 C50 C51A -70.0(17) . . . . ?
C45 Si35 C50 C51A 49.3(18) . . . . ?
C46 Si35 C50 C51A 163.4(17) . . . . ?
C48 Si35 C50 C51B -148.4(13) . . . . ?
C45 Si35 C50 C51B -29.2(15) . . . . ?
C46 Si35 C50 C51B 84.9(14) . . . . ?
O38 C41 C53 C54 -72(8) . . . . ?
C44 C41 C53 C54 44(8) . . . . ?
C42 C41 C53 C54 164(8) . . . . ?
C41 C53 C54 Si34 -44(15) . . . . ?
C56 Si34 C54 C53 -116(9) . . . . ?
C55 Si34 C54 C53 7(9) . . . . ?
C57 Si34 C54 C53 124(9) . . . . ?
O36 S33 C58 C59 52.1(4) . . . . ?
O37 S33 C58 C59 -176.8(4) . . . . ?
N40 S33 C58 C59 -64.3(4) . . . . ?
O36 S33 C58 C63 -129.9(4) . . . . ?
O37 S33 C58 C63 1.2(4) . . . . ?
N40 S33 C58 C63 113.6(4) . . . . ?
C63 C58 C59 C60 1.3(7) . . . . ?
S33 C58 C59 C60 179.3(4) . . . . ?
C58 C59 C60 C61 -0.7(8) . . . . ?
C59 C60 C61 C62 1.0(8) . . . . ?
C59 C60 C61 C64 -179.2(5) . . . . ?
C60 C61 C62 C63 -2.0(8) . . . . ?
C64 C61 C62 C63 178.2(5) . . . . ?
C61 C62 C63 C58 2.6(8) . . . . ?
C59 C58 C63 C62 -2.2(7) . . . . ?
S33 C58 C63 C62 179.8(4) . . . . ?
C89 O70 C73 C76 175.9(4) . . . . ?
C89 O70 C73 C81 57.0(5) . . . . ?
C89 O70 C73 C74 -67.1(5) . . . . ?
N72 N71 C74 C75 -0.6(6) . . . . ?
N72 N71 C74 C73 175.0(3) . . . . ?
O70 C73 C74 N71 133.5(4) . . . . ?
C76 C73 C74 N71 -111.8(4) . . . . ?
C81 C73 C74 N71 9.6(5) . . . . ?
O70 C73 C74 C75 -50.4(5) . . . . ?
C76 C73 C74 C75 64.2(5) . . . . ?
C81 C73 C74 C75 -174.4(4) . . . . ?
O70 C73 C76 C77 14E1(2) . . . . ?
C81 C73 C76 C77 -10E1(2) . . . . ?
C74 C73 C76 C77 3E1(2) . . . . ?
C73 C76 C77 Si66 136(17) . . . . ?
C80 Si66 C77 C76 -165(7) . . . . ?
C79 Si66 C77 C76 76(7) . . . . ?
C78 Si66 C77 C76 -44(7) . . . . ?
O70 C73 C81 C82 53(7) . . . . ?
C76 C73 C81 C82 -62(7) . . . . ?
C74 C73 C81 C82 18E1(10) . . . . ?
C73 C81 C82 Si67 -79(11) . . . . ?
C85 Si67 C82 C81 -65(7) . . . . ?
C87 Si67 C82 C81 175(7) . . . . ?
C83 Si67 C82 C81 55(7) . . . . ?
C82 Si67 C83 C84 175.5(6) . . . . ?
C85 Si67 C83 C84 -67.6(7) . . . . ?
C87 Si67 C83 C84 57.4(7) . . . . ?
C82 Si67 C85 C86 59.6(5) . . . . ?
C87 Si67 C85 C86 178.2(5) . . . . ?
C83 Si67 C85 C86 -55.9(5) . . . . ?
C82 Si67 C87 C88 -63.7(6) . . . . ?
C85 Si67 C87 C88 178.1(5) . . . . ?
C83 Si67 C87 C88 52.7(6) . . . . ?
O69 S65 C90 C91 -12.4(4) . . . . ?
O68 S65 C90 C91 -143.9(4) . . . . ?
N72 S65 C90 C91 104.8(4) . . . . ?
O69 S65 C90 C95 165.4(4) . . . . ?
O68 S65 C90 C95 33.9(4) . . . . ?
N72 S65 C90 C95 -77.4(4) . . . . ?
C95 C90 C91 C92 1.6(7) . . . . ?
S65 C90 C91 C92 179.4(4) . . . . ?
C90 C91 C92 C93 -2.9(7) . . . . ?
C91 C92 C93 C94 2.8(7) . . . . ?
C91 C92 C93 C96 179.0(5) . . . . ?
C92 C93 C94 C95 -1.6(7) . . . . ?
C96 C93 C94 C95 -177.8(5) . . . . ?
C93 C94 C95 C90 0.4(7) . . . . ?
C91 C90 C95 C94 -0.4(7) . . . . ?
S65 C90 C95 C94 -178.1(4) . . . . ?
C113 O102 C105 C108 59.5(5) . . . . ?
C113 O102 C105 C114 -61.4(5) . . . . ?
C113 O102 C105 C106 -177.5(4) . . . . ?
N104 N103 C106 C107 0.6(7) . . . . ?
N104 N103 C106 C105 179.8(4) . . . . ?
O102 C105 C106 N103 -122.9(4) . . . . ?
C108 C105 C106 N103 -1.5(6) . . . . ?
C114 C105 C106 N103 119.7(4) . . . . ?
O102 C105 C106 C107 56.4(5) . . . . ?
C108 C105 C106 C107 177.9(4) . . . . ?
C114 C105 C106 C107 -61.0(5) . . . . ?
O102 C105 C108 C109 -27(3) . . . . ?
C114 C105 C108 C109 95(3) . . . . ?
C106 C105 C108 C109 -144(3) . . . . ?
C105 C108 C109 Si98 -0E1(4) . . . . ?
C111 Si98 C109 C108 10E1(4) . . . . ?
C110 Si98 C109 C108 -2E1(4) . . . . ?
C112 Si98 C109 C108 -14E1(4) . . . . ?
O102 C105 C114 C115 18(14) . . . . ?
C108 C105 C114 C115 -104(14) . . . . ?
C106 C105 C114 C115 131(14) . . . . ?
C105 C114 C115 Si99 152(14) . . . . ?
C118 Si99 C115 C114 -89(18) . . . . ?
C120 Si99 C115 C114 154(18) . . . . ?
C116 Si99 C115 C114 34(18) . . . . ?
C118 Si99 C116 C117 42.3(9) . . . . ?
C115 Si99 C116 C117 -76.7(9) . . . . ?
C120 Si99 C116 C117 166.2(7) . . . . ?
C115 Si99 C118 C119 -50.4(11) . . . . ?
C120 Si99 C118 C119 65.7(11) . . . . ?
C116 Si99 C118 C119 -168.6(10) . . . . ?
C118 Si99 C120 C121 -166.1(8) . . . . ?
C115 Si99 C120 C121 -49.8(8) . . . . ?
C116 Si99 C120 C121 66.8(9) . . . . ?
O100 S97 C122 C123 3.4(5) . . . . ?
O101 S97 C122 C123 135.8(4) . . . . ?
N104 S97 C122 C123 -113.8(4) . . . . ?
O100 S97 C122 C127 -179.5(4) . . . . ?
O101 S97 C122 C127 -47.0(4) . . . . ?
N104 S97 C122 C127 63.4(4) . . . . ?
C127 C122 C123 C124 3.4(7) . . . . ?
S97 C122 C123 C124 -179.4(4) . . . . ?
C122 C123 C124 C125 -0.7(8) . . . . ?
C123 C124 C125 C126 -2.4(8) . . . . ?
C123 C124 C125 C128 -179.2(5) . . . . ?
C124 C125 C126 C127 2.7(9) . . . . ?
C128 C125 C126 C127 179.6(6) . . . . ?
C125 C126 C127 C122 0.0(9) . . . . ?
C123 C122 C127 C126 -3.1(8) . . . . ?
S97 C122 C127 C126 179.7(4) . . . . ?
C145 O134 C137 C140 174.1(8) . . . . ?
C145 O134 C137 C146 56.6(9) . . . . ?
C145 O134 C137 C138 -67.7(10) . . . . ?
N136 N135 C138 C139 -5.9(10) . . . . ?
N136 N135 C138 C137 177.9(4) . . . . ?
O134 C137 C138 N135 129.9(6) . . . . ?
C140 C137 C138 N135 -114.4(6) . . . . ?
C146 C137 C138 N135 4.8(7) . . . . ?
O134 C137 C138 C139 -46.7(8) . . . . ?
C140 C137 C138 C139 69.0(8) . . . . ?
C146 C137 C138 C139 -171.8(7) . . . . ?
O134 C137 C140 C141 -101(12) . . . . ?
C146 C137 C140 C141 20(12) . . . . ?
C138 C137 C140 C141 140(12) . . . . ?
C137 C140 C141 Si30 -33(17) . . . . ?
C144 Si30 C141 C140 141(6) . . . . ?
C142 Si30 C141 C140 18(6) . . . . ?
C143 Si30 C141 C140 -101(6) . . . . ?
O134 C137 C146 C147 105(14) . . . . ?
C140 C137 C146 C147 -10(14) . . . . ?
C138 C137 C146 C147 -130(14) . . . . ?
C137 C146 C147 Si31 4E1(2) . . . . ?
C150 Si31 C147 C146 152(9) . . . . ?
C152 Si31 C147 C146 33(9) . . . . ?
C148 Si31 C147 C146 -87(9) . . . . ?
C150 Si31 C148 C149 -173.5(8) . . . . ?
C152 Si31 C148 C149 -47.6(8) . . . . ?
C147 Si31 C148 C149 67.8(8) . . . . ?
C152 Si31 C150 C151 176.1(6) . . . . ?
C148 Si31 C150 C151 -57.1(8) . . . . ?
C147 Si31 C150 C151 59.8(7) . . . . ?
C150 Si31 C152 C153 66.2(8) . . . . ?
C148 Si31 C152 C153 -60.3(8) . . . . ?
C147 Si31 C152 C153 -175.7(7) . . . . ?
O133 S129 C154 C159 134.0(4) . . . . ?
O132 S129 C154 C159 0.9(5) . . . . ?
N136 S129 C154 C159 -109.7(4) . . . . ?
O133 S129 C154 C155 -47.5(5) . . . . ?
O132 S129 C154 C155 179.3(4) . . . . ?
N136 S129 C154 C155 68.7(4) . . . . ?
C159 C154 C155 C156 2.2(8) . . . . ?
S129 C154 C155 C156 -176.2(4) . . . . ?
C154 C155 C156 C157 -4.0(9) . . . . ?
C155 C156 C157 C158 1.6(10) . . . . ?
C155 C156 C157 C160 -179.3(6) . . . . ?
C156 C157 C158 C159 2.6(10) . . . . ?
C160 C157 C158 C159 -176.5(6) . . . . ?
C155 C154 C159 C158 1.9(8) . . . . ?
S129 C154 C159 C158 -179.7(4) . . . . ?
C157 C158 C159 C154 -4.4(9) . . . . ?
C177 O166 C169 C172 57.2(5) . . . . ?
C177 O166 C169 C178 -64.5(5) . . . . ?
C177 O166 C169 C170 178.4(4) . . . . ?
N168 N167 C170 C171 -2.3(7) . . . . ?
N168 N167 C170 C169 -178.9(3) . . . . ?
O166 C169 C170 N167 -123.6(4) . . . . ?
C172 C169 C170 N167 -3.1(5) . . . . ?
C178 C169 C170 N167 117.9(4) . . . . ?
O166 C169 C170 C171 59.4(5) . . . . ?
C172 C169 C170 C171 179.9(4) . . . . ?
C178 C169 C170 C171 -59.1(5) . . . . ?
O166 C169 C172 C173 -58(6) . . . . ?
C178 C169 C172 C173 65(6) . . . . ?
C170 C169 C172 C173 -173(6) . . . . ?
C169 C172 C173 Si62 -5E1(2) . . . . ?
C176 Si62 C173 C172 -119(17) . . . . ?
C175 Si62 C173 C172 126(17) . . . . ?
C174 Si62 C173 C172 8(17) . . . . ?
O166 C169 C178 C179 168(8) . . . . ?
C172 C169 C178 C179 45(8) . . . . ?
C170 C169 C178 C179 -78(8) . . . . ?
C169 C178 C179 Si63 -18(11) . . . . ?
C184 Si63 C179 C178 123(4) . . . . ?
C182 Si63 C179 C178 -115(4) . . . . ?
C180 Si63 C179 C178 1(4) . . . . ?
C184 Si63 C180 C181 -165.7(7) . . . . ?
C179 Si63 C180 C181 -47.0(8) . . . . ?
C182 Si63 C180 C181 67.8(8) . . . . ?
C184 Si63 C182 C183 -57.1(12) . . . . ?
C179 Si63 C182 C183 -176.9(10) . . . . ?
C180 Si63 C182 C183 70.0(11) . . . . ?
C179 Si63 C184 C185 -50.5(9) . . . . ?
C182 Si63 C184 C185 -169.5(8) . . . . ?
C180 Si63 C184 C185 65.9(9) . . . . ?
O164 S161 C186 C187 19.5(5) . . . . ?
O165 S161 C186 C187 151.2(4) . . . . ?
N168 S161 C186 C187 -97.3(5) . . . . ?
O164 S161 C186 C191 -164.5(4) . . . . ?
O165 S161 C186 C191 -32.9(5) . . . . ?
N168 S161 C186 C191 78.7(5) . . . . ?
C191 C186 C187 C188 1.5(9) . . . . ?
S161 C186 C187 C188 177.4(5) . . . . ?
C186 C187 C188 C189 -1.1(10) . . . . ?
C187 C188 C189 C190 -0.6(10) . . . . ?
C187 C188 C189 C192 178.7(6) . . . . ?
C188 C189 C190 C191 2.0(10) . . . . ?
C192 C189 C190 C191 -177.3(6) . . . . ?
C189 C190 C191 C186 -1.6(10) . . . . ?
C187 C186 C191 C190 -0.1(9) . . . . ?
S161 C186 C191 C190 -176.1(5) . . . . ?
